data_4310681
loop_
_publ_author_name
'Marie-Line Lehaire'
'Rosario Scopelliti'
'Lorenz Herdeis'
'Kurt Polborn'
'Peter Mayer'
'Kay Severin'

_publ_contact_author_address
;
Institut de Chimie Mol\'eculaire et Biologique
\'Ecole Polytechnique F\'ed\'erale de Lausanne
1015 Lausanne
Switzerland
;
_publ_contact_author_email kay.severin@epfl.ch
_publ_contact_author_fax '+41 21 693 9305'
_publ_contact_author_name 'Kay Severin'
_publ_contact_author_phone '+41 21 693 9302'
_publ_section_title
;
 Diastereoselective Formation of Metallamacrocyclic (Arene)RuII and
 Cp*RhIII Complexes
;
_journal_name_full 'Inorganic Chemistry'
_journal_page_first 1609
_journal_page_last 1617
_journal_paper_doi 10.1021/ic035328i
_journal_volume 43
_journal_year 2004
_chemical_formula_moiety 'C66 H60 N6 O6 Ru3, 2(C H Cl3), 3(C H4 O), (H2 O)'
_chemical_formula_sum 'C71 H76 Cl6 N6 O10 Ru3'
_chemical_formula_weight 1689.29
_chemical_name_systematic
; 
 ? 
;
_space_group_IT_number 9
_symmetry_cell_setting monoclinic
_symmetry_space_group_name_Hall 'I -2ya'
_symmetry_space_group_name_H-M 'I 1 a 1'
_atom_sites_solution_hydrogens geom
_atom_sites_solution_primary direct
_atom_sites_solution_secondary difmap
_audit_creation_method SHELXL-97
_cell_angle_alpha 90.00
_cell_angle_beta 97.174(9)
_cell_angle_gamma 90.00
_cell_formula_units_Z 4
_cell_length_a 17.0208(19)
_cell_length_b 17.3799(17)
_cell_length_c 24.390(3)
_cell_measurement_reflns_used 3328
_cell_measurement_temperature 140(2)
_cell_measurement_theta_max 18.14115
_cell_measurement_theta_min 2.4429
_cell_volume 7158.6(14)
_computing_cell_refinement 'Oxford Diffraction CrysAlis RED'
_computing_data_collection 'Oxford Diffraction CrysAlis CCD'
_computing_data_reduction 'Oxford Diffraction CrysAlis RED'
_computing_molecular_graphics 'Bruker SHELXTL'
_computing_publication_material 'Bruker SHELXTL'
_computing_structure_refinement 'SHELXL-97 (Sheldrick, 1997)'
_computing_structure_solution SIR97
_diffrn_ambient_temperature 140(2)
_diffrn_measured_fraction_theta_full 0.997
_diffrn_measured_fraction_theta_max 0.997
_diffrn_measurement_device_type 'Oxford Diffraction KM4/Sapphire CCD'
_diffrn_measurement_method 'phi and omega scans'
_diffrn_radiation_monochromator graphite
_diffrn_radiation_source 'fine-focus sealed tube'
_diffrn_radiation_type MoK\a
_diffrn_radiation_wavelength 0.71073
_diffrn_reflns_av_R_equivalents 0.0965
_diffrn_reflns_av_sigmaI/netI 0.2565
_diffrn_reflns_limit_h_max 20
_diffrn_reflns_limit_h_min -20
_diffrn_reflns_limit_k_max 20
_diffrn_reflns_limit_k_min -18
_diffrn_reflns_limit_l_max 29
_diffrn_reflns_limit_l_min -29
_diffrn_reflns_number 20583
_diffrn_reflns_theta_full 25.03
_diffrn_reflns_theta_max 25.03
_diffrn_reflns_theta_min 2.72
_exptl_absorpt_coefficient_mu 0.910
_exptl_absorpt_correction_T_max 0.5710
_exptl_absorpt_correction_T_min 0.1060
_exptl_absorpt_correction_type refdelf
_exptl_absorpt_process_details
; 
(See: Walker, N. & Stuart, D. (1983) Acta Cryst. A39, 158-166) 
;
_exptl_crystal_colour red
_exptl_crystal_density_diffrn 1.567
_exptl_crystal_density_method 'not measured'
_exptl_crystal_description irregular
_exptl_crystal_F_000 3432
_exptl_crystal_size_max 0.24
_exptl_crystal_size_mid 0.17
_exptl_crystal_size_min 0.17
_refine_diff_density_max 0.960
_refine_diff_density_min -0.607
_refine_diff_density_rms 0.136
_refine_ls_abs_structure_details 'Flack H D (1983), Acta Cryst. A39, 876-881'
_refine_ls_abs_structure_Flack 0.04(6)
_refine_ls_extinction_coef 0.00008(4)
_refine_ls_extinction_expression Fc^*^=kFc[1+0.001xFc^2^\l^3^/sin(2\q)]^-1/4^
_refine_ls_extinction_method SHELXL
_refine_ls_goodness_of_fit_ref 0.792
_refine_ls_hydrogen_treatment mixed
_refine_ls_matrix_type full
_refine_ls_number_parameters 830
_refine_ls_number_reflns 12140
_refine_ls_number_restraints 416
_refine_ls_restrained_S_all 0.784
_refine_ls_R_factor_all 0.1394
_refine_ls_R_factor_gt 0.0735
_refine_ls_shift/su_max 0.002
_refine_ls_shift/su_mean 0.000
_refine_ls_structure_factor_coef Fsqd
_refine_ls_weighting_details 'calc w=1/[\s^2^(Fo^2^)+(0.0676P)^2^+0.0000P] where P=(Fo^2^+2Fc^2^)/3'
_refine_ls_weighting_scheme calc
_refine_ls_wR_factor_gt 0.1613
_refine_ls_wR_factor_ref 0.1864
_reflns_number_gt 4769
_reflns_number_total 12140
_reflns_threshold_expression >2sigma(I)
_cod_data_source_file ic035328isi20031118_025229_1.cif
_cod_data_source_block 22
_cod_depositor_comments
;
The following automatic conversions were performed:
'_symmetry_cell_setting' value 'Monoclinic' changed to 'monoclinic'
according to '/home/saulius/struct/CIF-dictionaries/cif_core.dic'
dictionary named 'cif_core.dic' version 2.4.1 from 2010-06-29.

Automatic conversion script
Id: cif_fix_enum 1527 2010-12-29 10:47:43Z saulius 
;
_cod_original_cell_volume 7158.6(13)
_cod_database_code 4310681

loop_
_symmetry_equiv_pos_as_xyz
'x, y, z'
'x+1/2, -y, z'
'x+1/2, y+1/2, z+1/2'
'x+1, -y+1/2, z+1/2'

loop_
_atom_site_label
_atom_site_type_symbol
_atom_site_fract_x
_atom_site_fract_y
_atom_site_fract_z
_atom_site_U_iso_or_equiv
_atom_site_adp_type
_atom_site_occupancy
_atom_site_symmetry_multiplicity
_atom_site_calc_flag
_atom_site_refinement_flags
_atom_site_disorder_assembly
_atom_site_disorder_group
Ru1 Ru 0.13129(7) 0.07079(7) 0.40505(5) 0.0415(4) Uani 1 1 d U . .
Ru2 Ru 0.19171(7) 0.48482(7) 0.34542(6) 0.0451(4) Uani 1 1 d U . .
Ru3 Ru 0.35586(7) 0.18453(7) 0.17311(6) 0.0417(4) Uani 1 1 d U . .
O1 O 0.2125(5) 0.1139(5) 0.3532(4) 0.037(2) Uani 1 1 d U . .
O2 O 0.1104(5) 0.0003(5) 0.3358(4) 0.038(2) Uani 1 1 d U . .
O3 O 0.2019(5) 0.3697(5) 0.3668(4) 0.041(2) Uani 1 1 d U . .
O4 O 0.0782(6) 0.4609(6) 0.3660(4) 0.042(2) Uani 1 1 d U . .
O5 O 0.3286(5) 0.2593(5) 0.2334(4) 0.037(2) Uani 1 1 d U . .
O6 O 0.3137(5) 0.2807(5) 0.1302(4) 0.037(2) Uani 1 1 d U . .
N1 N 0.2353(6) 0.1410(6) 0.1630(5) 0.036(2) Uani 1 1 d U . .
N2 N 0.1132(8) 0.0281(8) 0.1411(6) 0.058(4) Uani 1 1 d U . .
N3 N 0.0377(7) 0.1462(7) 0.3682(5) 0.040(3) Uani 1 1 d U . .
N4 N -0.0947(6) 0.2488(7) 0.3545(5) 0.043(3) Uani 1 1 d U . .
N5 N 0.1462(7) 0.4591(6) 0.2578(5) 0.038(2) Uani 1 1 d U . .
N6 N 0.1197(7) 0.4690(7) 0.1418(6) 0.051(4) Uani 1 1 d U . .
C1 C 0.1910(8) 0.0943(8) 0.3006(6) 0.033(3) Uani 1 1 d U . .
C2 C 0.1329(8) 0.0342(8) 0.2910(6) 0.034(3) Uani 1 1 d U . .
C3 C 0.1097(8) 0.0135(9) 0.2397(7) 0.047(4) Uani 1 1 d U . .
H3 H 0.0733 -0.0277 0.2321 0.056 Uiso 1 1 calc R . .
C4 C 0.1389(8) 0.0524(8) 0.1962(6) 0.036(3) Uani 1 1 d U . .
C5 C 0.2012(8) 0.1068(8) 0.2055(6) 0.034(3) Uani 1 1 d U . .
C6 C 0.2275(7) 0.1273(8) 0.2609(6) 0.030(3) Uani 1 1 d U . .
H6 H 0.2694 0.1631 0.2696 0.036 Uiso 1 1 calc R . .
C7 C 0.2000(9) 0.1235(9) 0.1094(6) 0.040(3) Uani 1 1 d U . .
C8 C 0.1390(9) 0.0676(9) 0.1018(6) 0.039(3) Uani 1 1 d U . .
C9 C 0.1085(9) 0.0460(11) 0.0440(7) 0.056(4) Uani 1 1 d U . .
C10 C 0.1297(10) 0.0846(11) -0.0003(7) 0.066(5) Uani 1 1 d U . .
H10 H 0.1063 0.0740 -0.0370 0.079 Uiso 1 1 calc R . .
C11 C 0.1867(10) 0.1396(11) 0.0110(7) 0.059(4) Uani 1 1 d U . .
H11 H 0.2010 0.1671 -0.0199 0.070 Uiso 1 1 calc R . .
C12 C 0.2251(10) 0.1595(9) 0.0603(7) 0.055(4) Uani 1 1 d U . .
H12 H 0.2671 0.1958 0.0632 0.066 Uiso 1 1 calc R . .
C13 C 0.0424(12) -0.0167(12) 0.0349(8) 0.096(7) Uani 1 1 d U . .
H13A H 0.0558 -0.0595 0.0605 0.145 Uiso 1 1 calc R . .
H13B H 0.0384 -0.0356 -0.0032 0.145 Uiso 1 1 calc R . .
H13C H -0.0083 0.0057 0.0416 0.145 Uiso 1 1 calc R . .
C14 C 0.1323(8) 0.3367(9) 0.3669(6) 0.037(3) Uani 1 1 d U . .
C15 C 0.0644(8) 0.3877(8) 0.3645(6) 0.036(3) Uani 1 1 d U . .
C16 C -0.0096(8) 0.3552(8) 0.3625(6) 0.039(4) Uani 1 1 d U . .
H16 H -0.0542 0.3883 0.3609 0.047 Uiso 1 1 calc R . .
C17 C -0.0221(8) 0.2763(8) 0.3629(6) 0.036(3) Uani 1 1 d U . .
C18 C 0.0452(8) 0.2225(8) 0.3647(5) 0.030(3) Uani 1 1 d U . .
C19 C 0.1235(8) 0.2594(9) 0.3691(7) 0.053(5) Uani 1 1 d U . .
H19 H 0.1695 0.2279 0.3737 0.063 Uiso 1 1 calc R . .
C20 C -0.0403(8) 0.1170(8) 0.3570(5) 0.031(3) Uani 1 1 d U . .
C21 C -0.1038(9) 0.1706(9) 0.3517(6) 0.041(3) Uani 1 1 d U . .
C22 C -0.1813(9) 0.1394(9) 0.3444(8) 0.058(5) Uani 1 1 d U . .
C23 C -0.1940(10) 0.0641(10) 0.3415(8) 0.066(5) Uani 1 1 d U . .
H23 H -0.2466 0.0448 0.3366 0.079 Uiso 1 1 calc R . .
C24 C -0.1321(9) 0.0151(9) 0.3456(7) 0.051(4) Uani 1 1 d U . .
H24 H -0.1423 -0.0387 0.3446 0.061 Uiso 1 1 calc R . .
C25 C -0.0538(9) 0.0404(9) 0.3512(6) 0.043(4) Uani 1 1 d U . .
H25 H -0.0113 0.0050 0.3509 0.052 Uiso 1 1 calc R . .
C26 C -0.2563(9) 0.1947(10) 0.3390(10) 0.089(7) Uani 1 1 d U . .
H26A H -0.2962 0.1738 0.3606 0.134 Uiso 1 1 calc R . .
H26B H -0.2788 0.1986 0.3001 0.134 Uiso 1 1 calc R . .
H26C H -0.2402 0.2460 0.3529 0.134 Uiso 1 1 calc R . .
C27 C 0.2805(7) 0.3132(8) 0.2163(6) 0.031(3) Uani 1 1 d U . .
C28 C 0.2703(7) 0.3246(8) 0.1570(6) 0.033(3) Uani 1 1 d U . .
C29 C 0.2202(9) 0.3770(10) 0.1334(7) 0.060(5) Uani 1 1 d U . .
H29 H 0.2161 0.3852 0.0947 0.071 Uiso 1 1 calc R . .
C30 C 0.1717(8) 0.4220(8) 0.1668(7) 0.037(3) Uani 1 1 d U . .
C31 C 0.1859(8) 0.4135(7) 0.2254(7) 0.035(3) Uani 1 1 d U . .
C32 C 0.2404(8) 0.3577(7) 0.2479(6) 0.032(3) Uani 1 1 d U . .
H32 H 0.2491 0.3514 0.2869 0.039 Uiso 1 1 calc R . .
C33 C 0.0854(8) 0.5066(9) 0.2309(7) 0.046(4) Uani 1 1 d U . .
C34 C 0.0741(9) 0.5084(8) 0.1718(7) 0.045(3) Uani 1 1 d U . .
C35 C 0.0120(10) 0.5582(10) 0.1490(7) 0.056(4) Uani 1 1 d U . .
C36 C -0.0365(10) 0.5951(10) 0.1756(7) 0.059(5) Uani 1 1 d U . .
H36 H -0.0776 0.6261 0.1571 0.070 Uiso 1 1 calc R . .
C37 C -0.0254(10) 0.5872(9) 0.2365(8) 0.059(5) Uani 1 1 d U . .
H37 H -0.0596 0.6130 0.2584 0.070 Uiso 1 1 calc R . .
C38 C 0.0313(10) 0.5450(9) 0.2593(8) 0.054(4) Uani 1 1 d U . .
H38 H 0.0367 0.5396 0.2984 0.065 Uiso 1 1 calc R . .
C39 C -0.0029(12) 0.5594(13) 0.0890(8) 0.099(8) Uani 1 1 d U . .
H39A H 0.0451 0.5759 0.0739 0.149 Uiso 1 1 calc R . .
H39B H -0.0461 0.5954 0.0773 0.149 Uiso 1 1 calc R . .
H39C H -0.0178 0.5077 0.0754 0.149 Uiso 1 1 calc R . .
C40 C 0.1218(14) -0.0266(11) 0.4565(7) 0.070(4) Uani 1 1 d U . .
C41 C 0.0695(12) 0.0245(11) 0.4715(7) 0.071(4) Uani 1 1 d U . .
H41 H 0.0165 0.0087 0.4736 0.086 Uiso 1 1 calc R . .
C42 C 0.0904(13) 0.0978(12) 0.4835(7) 0.070(4) Uani 1 1 d U . .
C43 C 0.1686(14) 0.1256(12) 0.4827(7) 0.074(4) Uani 1 1 d U . .
H43 H 0.1811 0.1786 0.4877 0.089 Uiso 1 1 calc R . .
C44 C 0.2246(13) 0.0731(15) 0.4745(8) 0.086(5) Uani 1 1 d U . .
C45 C 0.2028(12) -0.0016(12) 0.4600(7) 0.075(4) Uani 1 1 d U . .
H45 H 0.2423 -0.0372 0.4523 0.090 Uiso 1 1 calc R . .
C46 C 0.0896(14) -0.1017(12) 0.4360(9) 0.101(4) Uani 1 1 d U . .
H46A H 0.0790 -0.1004 0.3956 0.152 Uiso 1 1 calc R . .
H46B H 0.0402 -0.1121 0.4514 0.152 Uiso 1 1 calc R . .
H46C H 0.1281 -0.1423 0.4473 0.152 Uiso 1 1 calc R . .
C47 C 0.0247(14) 0.1629(11) 0.4943(9) 0.101(4) Uani 1 1 d U . .
H47A H 0.0487 0.2142 0.4939 0.152 Uiso 1 1 calc R . .
H47B H 0.0063 0.1539 0.5303 0.152 Uiso 1 1 calc R . .
H47C H -0.0203 0.1598 0.4651 0.152 Uiso 1 1 calc R . .
C48 C 0.3059(13) 0.1087(18) 0.4775(8) 0.149(10) Uani 1 1 d U . .
H48A H 0.3442 0.0764 0.5004 0.223 Uiso 1 1 calc R . .
H48B H 0.3050 0.1601 0.4938 0.223 Uiso 1 1 calc R . .
H48C H 0.3212 0.1126 0.4402 0.223 Uiso 1 1 calc R . .
C49 C 0.3001(11) 0.5055(10) 0.4037(9) 0.073(4) Uani 1 1 d U . .
C50 C 0.2365(12) 0.5455(11) 0.4197(9) 0.075(4) Uani 1 1 d U . .
H50 H 0.2237 0.5380 0.4561 0.090 Uiso 1 1 calc R . .
C51 C 0.1925(12) 0.5938(11) 0.3868(10) 0.078(4) Uani 1 1 d U . .
C52 C 0.2076(11) 0.6049(10) 0.3288(10) 0.075(4) Uani 1 1 d U . .
H52 H 0.1762 0.6380 0.3040 0.090 Uiso 1 1 calc R . .
C53 C 0.2731(12) 0.5620(10) 0.3129(9) 0.070(4) Uani 1 1 d U . .
C54 C 0.3175(11) 0.5143(11) 0.3436(9) 0.071(4) Uani 1 1 d U . .
H54 H 0.3586 0.4863 0.3297 0.086 Uiso 1 1 calc R . .
C55 C 0.3499(13) 0.4490(15) 0.4424(12) 0.145(10) Uani 1 1 d U . .
H55A H 0.4056 0.4650 0.4465 0.217 Uiso 1 1 calc R . .
H55B H 0.3451 0.3971 0.4267 0.217 Uiso 1 1 calc R . .
H55C H 0.3308 0.4490 0.4787 0.217 Uiso 1 1 calc R . .
C56 C 0.1140(11) 0.6333(13) 0.4029(12) 0.141(10) Uani 1 1 d U . .
H56A H 0.0972 0.6742 0.3764 0.212 Uiso 1 1 calc R . .
H56B H 0.1246 0.6552 0.4401 0.212 Uiso 1 1 calc R . .
H56C H 0.0720 0.5946 0.4022 0.212 Uiso 1 1 calc R . .
C57 C 0.2984(11) 0.5717(14) 0.2518(10) 0.107(7) Uani 1 1 d U . .
H57A H 0.3404 0.6105 0.2525 0.161 Uiso 1 1 calc R . .
H57B H 0.2524 0.5883 0.2263 0.161 Uiso 1 1 calc R . .
H57C H 0.3178 0.5224 0.2393 0.161 Uiso 1 1 calc R . .
C58 C 0.3927(9) 0.0631(10) 0.1685(9) 0.061(4) Uani 1 1 d U . .
C59 C 0.4279(9) 0.0964(10) 0.2202(8) 0.059(3) Uani 1 1 d U . .
H59 H 0.4199 0.0739 0.2546 0.071 Uiso 1 1 calc R . .
C60 C 0.4741(9) 0.1626(11) 0.2182(9) 0.067(4) Uani 1 1 d U . .
C61 C 0.4783(9) 0.2012(11) 0.1665(9) 0.067(4) Uani 1 1 d U . .
H61 H 0.5035 0.2497 0.1651 0.080 Uiso 1 1 calc R . .
C62 C 0.4441(10) 0.1648(11) 0.1184(9) 0.064(4) Uani 1 1 d U . .
C63 C 0.4045(10) 0.0987(10) 0.1204(9) 0.062(3) Uani 1 1 d U . .
H63 H 0.3834 0.0753 0.0865 0.074 Uiso 1 1 calc R . .
C64 C 0.3463(12) -0.0098(9) 0.1781(11) 0.098(7) Uani 1 1 d U . .
H64A H 0.3832 -0.0513 0.1905 0.147 Uiso 1 1 calc R . .
H64B H 0.3143 -0.0249 0.1436 0.147 Uiso 1 1 calc R . .
H64C H 0.3114 0.0001 0.2064 0.147 Uiso 1 1 calc R . .
C65 C 0.5053(12) 0.1972(12) 0.2757(10) 0.117(9) Uani 1 1 d U . .
H65A H 0.5042 0.1576 0.3042 0.175 Uiso 1 1 calc R . .
H65B H 0.4716 0.2405 0.2837 0.175 Uiso 1 1 calc R . .
H65C H 0.5598 0.2153 0.2754 0.175 Uiso 1 1 calc R . .
C66 C 0.4475(12) 0.2118(13) 0.0605(9) 0.119(8) Uani 1 1 d U . .
H66A H 0.4868 0.1880 0.0398 0.179 Uiso 1 1 calc R . .
H66B H 0.4623 0.2655 0.0687 0.179 Uiso 1 1 calc R . .
H66C H 0.3953 0.2102 0.0384 0.179 Uiso 1 1 calc R . .
Cl1 Cl -0.0143(4) 0.3386(4) 0.2069(3) 0.125(2) Uani 1 1 d U . .
Cl2 Cl -0.0141(5) 0.1797(4) 0.2277(2) 0.127(3) Uani 1 1 d U . .
Cl3 Cl 0.0479(5) 0.2370(4) 0.1350(4) 0.151(3) Uani 1 1 d U . .
C67 C 0.0431(17) 0.2584(11) 0.2031(12) 0.133(7) Uani 1 1 d U . .
H67 H 0.0966 0.2638 0.2249 0.159 Uiso 1 1 calc R . .
Cl4 Cl -0.3346(4) 0.1458(5) 0.1421(5) 0.186(4) Uani 1 1 d DU . .
Cl5 Cl -0.3423(6) 0.3056(6) 0.1643(8) 0.296(9) Uani 1 1 d DU . .
Cl6 Cl -0.1938(6) 0.2312(6) 0.1744(8) 0.318(9) Uani 1 1 d DU . .
C68 C -0.2879(9) 0.2328(10) 0.1427(12) 0.180(12) Uani 1 1 d DU . .
H68 H -0.2834 0.2444 0.1031 0.216 Uiso 1 1 calc R . .
O7 O -0.2802(11) 0.4120(11) 0.0834(8) 0.144(7) Uiso 1 1 d U . .
C69 C -0.1934(18) 0.4463(18) 0.1039(12) 0.144(11) Uiso 1 1 d U . .
O8 O -0.0799(10) 0.3399(9) 0.4881(7) 0.123(6) Uiso 1 1 d U . .
C70 C -0.1602(11) 0.2974(10) 0.4699(8) 0.072(6) Uiso 1 1 d U . .
O9 O 0.2944(12) -0.1214(12) 0.0488(9) 0.167(8) Uiso 1 1 d . . .
O10A O 0.342(2) 0.283(2) 0.4140(18) 0.153(15) Uiso 0.50 1 d PU . .
O10B O 0.3951(16) 0.3033(16) 0.3458(12) 0.089(9) Uiso 0.50 1 d PU . .
C71 C 0.3728(16) 0.2424(16) 0.3772(12) 0.120(9) Uiso 1 1 d U . .

loop_
_atom_site_aniso_label
_atom_site_aniso_U_11
_atom_site_aniso_U_22
_atom_site_aniso_U_33
_atom_site_aniso_U_23
_atom_site_aniso_U_13
_atom_site_aniso_U_12
Ru1 0.0459(8) 0.0430(8) 0.0356(8) 0.0065(7) 0.0055(6) 0.0002(7)
Ru2 0.0446(8) 0.0366(8) 0.0533(9) -0.0030(8) 0.0030(6) -0.0082(7)
Ru3 0.0326(7) 0.0406(8) 0.0523(9) 0.0007(7) 0.0070(6) 0.0046(6)
O1 0.023(5) 0.048(6) 0.038(5) 0.003(5) -0.007(4) -0.010(4)
O2 0.026(5) 0.047(6) 0.043(4) -0.006(4) 0.009(4) 0.004(4)
O3 0.036(5) 0.041(4) 0.046(6) -0.013(4) 0.003(5) -0.007(4)
O4 0.044(5) 0.043(5) 0.036(6) -0.015(5) -0.004(4) -0.005(4)
O5 0.040(6) 0.037(5) 0.036(5) 0.000(4) 0.006(4) -0.002(4)
O6 0.031(5) 0.037(5) 0.041(5) -0.003(4) -0.002(4) -0.001(3)
N1 0.033(4) 0.027(6) 0.046(6) 0.012(5) -0.007(5) 0.008(4)
N2 0.041(8) 0.088(11) 0.043(6) 0.011(7) -0.010(6) -0.025(7)
N3 0.038(5) 0.033(5) 0.052(7) -0.003(5) 0.019(5) -0.007(4)
N4 0.026(5) 0.047(6) 0.057(9) -0.005(7) 0.011(6) -0.002(5)
N5 0.045(7) 0.021(6) 0.051(5) 0.003(4) 0.012(4) -0.009(4)
N6 0.045(8) 0.056(9) 0.049(8) -0.003(7) -0.004(6) 0.021(6)
C1 0.036(8) 0.029(8) 0.030(6) -0.002(6) -0.014(6) 0.004(5)
C2 0.026(7) 0.036(8) 0.043(6) -0.013(6) 0.016(6) -0.002(5)
C3 0.034(9) 0.061(11) 0.048(6) -0.019(7) 0.013(7) -0.017(7)
C4 0.027(8) 0.037(9) 0.039(6) 0.004(7) -0.011(6) 0.004(5)
C5 0.040(8) 0.032(8) 0.030(6) -0.001(6) 0.000(6) 0.005(5)
C6 0.016(7) 0.035(8) 0.038(6) -0.005(6) -0.009(6) -0.004(5)
C7 0.045(8) 0.043(9) 0.034(6) 0.003(7) 0.013(6) 0.006(6)
C8 0.040(8) 0.038(9) 0.037(6) 0.007(7) -0.003(6) 0.006(6)
C9 0.047(10) 0.090(13) 0.034(7) -0.003(8) 0.008(7) -0.010(8)
C10 0.067(13) 0.089(14) 0.039(8) 0.025(9) -0.003(8) -0.001(8)
C11 0.053(11) 0.082(13) 0.041(8) 0.017(10) 0.008(8) 0.007(8)
C12 0.049(10) 0.056(11) 0.061(8) 0.028(9) 0.010(8) 0.003(7)
C13 0.104(17) 0.123(18) 0.060(13) -0.012(12) 0.000(11) -0.058(12)
C14 0.026(6) 0.047(6) 0.037(9) 0.004(8) -0.006(7) -0.004(5)
C15 0.038(6) 0.034(6) 0.031(9) -0.009(7) -0.008(7) -0.007(5)
C16 0.028(6) 0.038(6) 0.049(10) -0.010(8) -0.006(7) 0.004(5)
C17 0.033(6) 0.040(6) 0.033(9) 0.008(8) -0.007(7) -0.002(5)
C18 0.031(6) 0.041(6) 0.016(7) -0.020(7) -0.004(6) -0.001(4)
C19 0.020(6) 0.046(6) 0.093(14) 0.024(10) 0.009(8) 0.001(5)
C20 0.038(6) 0.040(6) 0.016(8) 0.004(7) 0.013(6) -0.007(5)
C21 0.042(6) 0.047(7) 0.033(9) 0.001(8) 0.001(7) -0.012(5)
C22 0.041(7) 0.044(7) 0.086(14) -0.017(10) -0.001(10) -0.003(5)
C23 0.046(8) 0.048(8) 0.102(15) -0.002(12) 0.007(10) -0.014(6)
C24 0.058(8) 0.030(7) 0.058(11) -0.007(9) -0.020(9) -0.009(6)
C25 0.049(7) 0.038(7) 0.044(10) -0.007(8) 0.006(8) -0.019(6)
C26 0.041(8) 0.062(11) 0.16(2) -0.033(14) -0.002(12) -0.006(8)
C27 0.015(7) 0.033(8) 0.043(7) -0.001(6) -0.005(6) -0.007(5)
C28 0.019(7) 0.029(7) 0.050(7) -0.004(6) 0.002(6) -0.004(5)
C29 0.058(11) 0.091(14) 0.030(8) 0.006(8) 0.008(8) 0.036(8)
C30 0.034(8) 0.036(9) 0.042(7) 0.002(7) 0.007(6) 0.008(6)
C31 0.035(8) 0.019(7) 0.052(6) 0.007(6) 0.012(6) -0.001(5)
C32 0.034(8) 0.020(7) 0.044(8) 0.025(6) 0.008(6) -0.004(5)
C33 0.023(7) 0.046(10) 0.067(7) -0.012(8) -0.002(6) 0.005(6)
C34 0.036(8) 0.038(9) 0.061(7) 0.000(8) 0.007(7) 0.005(6)
C35 0.063(11) 0.047(11) 0.054(8) -0.005(9) -0.004(8) 0.027(7)
C36 0.058(11) 0.061(12) 0.055(8) -0.011(9) -0.002(8) 0.023(8)
C37 0.054(10) 0.052(11) 0.070(9) -0.008(10) 0.009(9) 0.024(7)
C38 0.058(10) 0.052(11) 0.053(9) 0.015(8) 0.015(8) 0.010(7)
C39 0.118(18) 0.126(18) 0.052(8) -0.015(13) 0.002(11) 0.089(15)
C40 0.121(11) 0.053(6) 0.036(9) 0.012(5) 0.011(9) -0.003(6)
C41 0.089(9) 0.073(8) 0.057(9) 0.014(7) 0.030(8) -0.014(7)
C42 0.111(9) 0.074(9) 0.026(6) -0.008(8) 0.007(8) 0.003(7)
C43 0.131(9) 0.069(9) 0.020(6) 0.012(6) 0.000(7) -0.030(7)
C44 0.079(7) 0.128(13) 0.044(8) 0.029(10) -0.022(6) -0.024(7)
C45 0.095(9) 0.100(10) 0.028(8) 0.022(7) -0.002(7) 0.031(6)
C46 0.170(11) 0.073(7) 0.065(10) -0.002(7) 0.031(9) 0.004(7)
C47 0.170(11) 0.073(7) 0.065(10) -0.002(7) 0.031(9) 0.004(7)
C48 0.099(9) 0.30(3) 0.039(13) 0.077(18) -0.031(10) -0.090(14)
C49 0.061(8) 0.055(9) 0.096(9) -0.024(8) -0.020(6) -0.026(6)
C50 0.077(10) 0.055(10) 0.089(7) -0.035(7) -0.001(7) -0.035(7)
C51 0.062(9) 0.061(8) 0.109(11) -0.045(8) 0.002(8) -0.016(6)
C52 0.066(10) 0.039(5) 0.116(11) -0.010(7) -0.002(8) -0.025(6)
C53 0.069(10) 0.041(9) 0.099(9) -0.024(7) 0.006(7) -0.035(6)
C54 0.052(5) 0.049(9) 0.111(10) -0.027(8) 0.005(7) -0.026(5)
C55 0.069(14) 0.15(2) 0.20(2) 0.076(19) -0.051(13) -0.029(11)
C56 0.060(12) 0.140(19) 0.23(2) -0.153(19) 0.018(12) -0.015(10)
C57 0.052(13) 0.127(19) 0.149(14) 0.044(14) 0.038(11) -0.022(12)
C58 0.042(8) 0.048(5) 0.094(10) -0.004(6) 0.016(8) 0.021(5)
C59 0.023(7) 0.071(8) 0.084(8) 0.002(6) 0.007(6) 0.029(5)
C60 0.034(7) 0.065(10) 0.097(8) -0.003(7) -0.012(7) 0.024(5)
C61 0.033(5) 0.058(9) 0.112(10) -0.007(7) 0.016(7) 0.017(5)
C62 0.047(9) 0.058(9) 0.092(8) 0.001(7) 0.026(7) 0.025(6)
C63 0.045(9) 0.055(8) 0.085(8) -0.008(6) 0.012(7) 0.022(6)
C64 0.074(13) 0.032(7) 0.19(2) -0.001(10) 0.050(13) 0.021(7)
C65 0.108(17) 0.097(16) 0.126(12) -0.056(13) -0.060(12) 0.067(12)
C66 0.092(16) 0.155(18) 0.131(12) 0.063(14) 0.092(12) 0.086(14)
Cl1 0.124(5) 0.090(4) 0.165(7) -0.030(4) 0.035(5) -0.027(4)
Cl2 0.216(8) 0.092(4) 0.070(4) 0.005(4) 0.008(4) -0.005(5)
Cl3 0.154(7) 0.128(6) 0.189(8) 0.037(5) 0.092(6) 0.047(5)
C67 0.21(2) 0.029(11) 0.140(12) 0.013(12) -0.063(15) -0.007(8)
Cl4 0.098(5) 0.109(6) 0.355(14) 0.026(7) 0.047(7) 0.005(4)
Cl5 0.125(7) 0.149(8) 0.61(3) -0.063(12) 0.055(11) -0.026(6)
Cl6 0.144(8) 0.153(9) 0.63(3) 0.038(13) -0.055(12) -0.016(6)
C68 0.090(12) 0.217(17) 0.24(3) -0.14(2) 0.066(15) -0.105(12)

loop_
_atom_type_symbol
_atom_type_description
_atom_type_scat_dispersion_real
_atom_type_scat_dispersion_imag
_atom_type_scat_source
C C 0.0033 0.0016 'International Tables Vol C Tables 4.2.6.8 and 6.1.1.4'
H H 0.0000 0.0000 'International Tables Vol C Tables 4.2.6.8 and 6.1.1.4'
N N 0.0061 0.0033 'International Tables Vol C Tables 4.2.6.8 and 6.1.1.4'
O O 0.0106 0.0060 'International Tables Vol C Tables 4.2.6.8 and 6.1.1.4'
Cl Cl 0.1484 0.1585 'International Tables Vol C Tables 4.2.6.8 and 6.1.1.4'
Ru Ru -1.2594 0.8363 'International Tables Vol C Tables 4.2.6.8 and 6.1.1.4'

loop_
_geom_angle_atom_site_label_1
_geom_angle_atom_site_label_2
_geom_angle_atom_site_label_3
_geom_angle
_geom_angle_site_symmetry_1
_geom_angle_site_symmetry_3
_geom_angle_publ_flag
O2 Ru1 C45 101.0(6) . . ?
O2 Ru1 O1 77.4(4) . . ?
C45 Ru1 O1 102.9(6) . . ?
O2 Ru1 C40 89.5(6) . . ?
C45 Ru1 C40 39.7(7) . . ?
O1 Ru1 C40 137.4(7) . . ?
O2 Ru1 C43 168.6(7) . . ?
C45 Ru1 C43 67.7(8) . . ?
O1 Ru1 C43 103.1(6) . . ?
C40 Ru1 C43 82.5(7) . . ?
O2 Ru1 C42 143.4(6) . . ?
C45 Ru1 C42 77.9(7) . . ?
O1 Ru1 C42 139.0(6) . . ?
C40 Ru1 C42 66.1(7) . . ?
C43 Ru1 C42 38.4(7) . . ?
O2 Ru1 N3 88.7(4) . . ?
C45 Ru1 N3 163.5(6) . . ?
O1 Ru1 N3 92.2(4) . . ?
C40 Ru1 N3 128.3(7) . . ?
C43 Ru1 N3 102.7(7) . . ?
C42 Ru1 N3 86.3(6) . . ?
O2 Ru1 C44 132.7(8) . . ?
C45 Ru1 C44 37.7(7) . . ?
O1 Ru1 C44 89.5(6) . . ?
C40 Ru1 C44 69.9(8) . . ?
C43 Ru1 C44 36.5(7) . . ?
C42 Ru1 C44 65.9(8) . . ?
N3 Ru1 C44 137.7(8) . . ?
O2 Ru1 C41 109.6(6) . . ?
C45 Ru1 C41 66.6(8) . . ?
O1 Ru1 C41 168.0(6) . . ?
C40 Ru1 C41 36.2(7) . . ?
C43 Ru1 C41 68.1(7) . . ?
C42 Ru1 C41 35.9(6) . . ?
N3 Ru1 C41 97.6(6) . . ?
C44 Ru1 C41 78.6(8) . . ?
O3 Ru2 O4 78.4(4) . . ?
O3 Ru2 C51 137.7(8) . . ?
O4 Ru2 C51 90.8(6) . . ?
O3 Ru2 C52 167.9(6) . . ?
O4 Ru2 C52 112.2(6) . . ?
C51 Ru2 C52 40.3(8) . . ?
O3 Ru2 C53 131.2(7) . . ?
O4 Ru2 C53 150.1(7) . . ?
C51 Ru2 C53 69.9(8) . . ?
C52 Ru2 C53 39.0(7) . . ?
O3 Ru2 C50 104.6(6) . . ?
O4 Ru2 C50 97.8(6) . . ?
C51 Ru2 C50 36.0(7) . . ?
C52 Ru2 C50 69.1(8) . . ?
C53 Ru2 C50 80.1(8) . . ?
O3 Ru2 C54 100.3(6) . . ?
O4 Ru2 C54 167.3(6) . . ?
C51 Ru2 C54 81.7(7) . . ?
C52 Ru2 C54 68.0(7) . . ?
C53 Ru2 C54 34.5(7) . . ?
C50 Ru2 C54 70.2(8) . . ?
O3 Ru2 C49 87.6(6) . . ?
O4 Ru2 C49 126.7(7) . . ?
C51 Ru2 C49 66.4(7) . . ?
C52 Ru2 C49 81.3(7) . . ?
C53 Ru2 C49 67.2(8) . . ?
C50 Ru2 C49 36.9(7) . . ?
C54 Ru2 C49 40.8(7) . . ?
O3 Ru2 N5 93.2(4) . . ?
O4 Ru2 N5 88.2(4) . . ?
C51 Ru2 N5 127.5(7) . . ?
C52 Ru2 N5 92.9(7) . . ?
C53 Ru2 N5 86.2(6) . . ?
C50 Ru2 N5 162.0(6) . . ?
C54 Ru2 N5 104.4(6) . . ?
C49 Ru2 N5 144.3(7) . . ?
O6 Ru3 O5 75.8(4) . . ?
O6 Ru3 C61 97.7(6) . . ?
O5 Ru3 C61 106.2(6) . . ?
O6 Ru3 C62 92.3(6) . . ?
O5 Ru3 C62 141.1(6) . . ?
C61 Ru3 C62 37.9(7) . . ?
O6 Ru3 N1 87.7(4) . . ?
O5 Ru3 N1 90.4(4) . . ?
C61 Ru3 N1 163.4(6) . . ?
C62 Ru3 N1 126.5(7) . . ?
O6 Ru3 C59 166.3(5) . . ?
O5 Ru3 C59 103.1(6) . . ?
C61 Ru3 C59 69.3(7) . . ?
C62 Ru3 C59 80.0(7) . . ?
N1 Ru3 C59 106.0(5) . . ?
O6 Ru3 C63 112.8(6) . . ?
O5 Ru3 C63 169.0(6) . . ?
C61 Ru3 C63 66.7(7) . . ?
C62 Ru3 C63 35.7(6) . . ?
N1 Ru3 C63 96.7(6) . . ?
C59 Ru3 C63 66.8(7) . . ?
O6 Ru3 C60 129.4(6) . . ?
O5 Ru3 C60 91.5(6) . . ?
C61 Ru3 C60 38.7(7) . . ?
C62 Ru3 C60 67.6(8) . . ?
N1 Ru3 C60 142.0(6) . . ?
C59 Ru3 C60 37.1(6) . . ?
C63 Ru3 C60 77.7(7) . . ?
O6 Ru3 C58 146.6(6) . . ?
O5 Ru3 C58 136.9(6) . . ?
C61 Ru3 C58 80.7(7) . . ?
C62 Ru3 C58 66.0(7) . . ?
N1 Ru3 C58 86.1(5) . . ?
C59 Ru3 C58 38.4(6) . . ?
C63 Ru3 C58 36.1(6) . . ?
C60 Ru3 C58 67.2(7) . . ?
C1 O1 Ru1 111.3(8) . . ?
C2 O2 Ru1 111.4(8) . . ?
C14 O3 Ru2 112.0(9) . . ?
C15 O4 Ru2 110.9(9) . . ?
C27 O5 Ru3 114.9(9) . . ?
C28 O6 Ru3 114.0(9) . . ?
C5 N1 C7 115.7(12) . . ?
C5 N1 Ru3 122.9(9) . . ?
C7 N1 Ru3 118.1(10) . . ?
C8 N2 C4 116.6(13) . . ?
C18 N3 C20 116.0(12) . . ?
C18 N3 Ru1 123.7(9) . . ?
C20 N3 Ru1 119.0(9) . . ?
C17 N4 C21 117.8(12) . . ?
C31 N5 C33 117.4(13) . . ?
C31 N5 Ru2 122.4(10) . . ?
C33 N5 Ru2 118.3(10) . . ?
C30 N6 C34 118.6(15) . . ?
O1 C1 C6 119.3(12) . . ?
O1 C1 C2 116.3(13) . . ?
C6 C1 C2 124.3(13) . . ?
C3 C2 O2 125.0(13) . . ?
C3 C2 C1 118.2(14) . . ?
O2 C2 C1 116.6(13) . . ?
C2 C3 C4 119.8(14) . . ?
C2 C3 H3 120.1 . . ?
C4 C3 H3 120.1 . . ?
C3 C4 C5 122.0(14) . . ?
C3 C4 N2 118.4(13) . . ?
C5 C4 N2 119.0(13) . . ?
N1 C5 C6 119.5(13) . . ?
N1 C5 C4 122.8(13) . . ?
C6 C5 C4 117.6(13) . . ?
C1 C6 C5 117.4(13) . . ?
C1 C6 H6 121.3 . . ?
C5 C6 H6 121.3 . . ?
N1 C7 C8 119.6(13) . . ?
N1 C7 C12 122.4(14) . . ?
C8 C7 C12 118.0(14) . . ?
N2 C8 C7 125.0(15) . . ?
N2 C8 C9 117.1(14) . . ?
C7 C8 C9 117.5(14) . . ?
C10 C9 C8 122.1(16) . . ?
C10 C9 C13 119.4(16) . . ?
C8 C9 C13 118.1(15) . . ?
C9 C10 C11 116.0(17) . . ?
C9 C10 H10 122.0 . . ?
C11 C10 H10 122.0 . . ?
C12 C11 C10 128.0(17) . . ?
C12 C11 H11 116.0 . . ?
C10 C11 H11 116.0 . . ?
C11 C12 C7 117.7(16) . . ?
C11 C12 H12 121.1 . . ?
C7 C12 H12 121.1 . . ?
C9 C13 H13A 109.5 . . ?
C9 C13 H13B 109.5 . . ?
H13A C13 H13B 109.5 . . ?
C9 C13 H13C 109.5 . . ?
H13A C13 H13C 109.5 . . ?
H13B C13 H13C 109.5 . . ?
O3 C14 C19 122.4(13) . . ?
O3 C14 C15 116.5(13) . . ?
C19 C14 C15 121.1(13) . . ?
O4 C15 C16 124.5(14) . . ?
O4 C15 C14 117.3(12) . . ?
C16 C15 C14 118.2(13) . . ?
C15 C16 C17 123.1(13) . . ?
C15 C16 H16 118.5 . . ?
C17 C16 H16 118.5 . . ?
N4 C17 C16 120.0(13) . . ?
N4 C17 C18 119.0(13) . . ?
C16 C17 C18 120.5(13) . . ?
N3 C18 C19 121.4(12) . . ?
N3 C18 C17 123.5(12) . . ?
C19 C18 C17 114.8(12) . . ?
C14 C19 C18 122.2(13) . . ?
C14 C19 H19 118.9 . . ?
C18 C19 H19 118.9 . . ?
C25 C20 N3 121.0(13) . . ?
C25 C20 C21 121.1(14) . . ?
N3 C20 C21 117.9(13) . . ?
N4 C21 C22 119.0(14) . . ?
N4 C21 C20 124.4(13) . . ?
C22 C21 C20 116.6(14) . . ?
C23 C22 C21 121.9(15) . . ?
C23 C22 C26 117.9(15) . . ?
C21 C22 C26 120.3(14) . . ?
C22 C23 C24 119.9(16) . . ?
C22 C23 H23 120.1 . . ?
C24 C23 H23 120.1 . . ?
C23 C24 C25 122.5(15) . . ?
C23 C24 H24 118.8 . . ?
C25 C24 H24 118.8 . . ?
C20 C25 C24 117.9(15) . . ?
C20 C25 H25 121.1 . . ?
C24 C25 H25 121.1 . . ?
C22 C26 H26A 109.5 . . ?
C22 C26 H26B 109.5 . . ?
H26A C26 H26B 109.5 . . ?
C22 C26 H26C 109.5 . . ?
H26A C26 H26C 109.5 . . ?
H26B C26 H26C 109.5 . . ?
O5 C27 C32 126.0(14) . . ?
O5 C27 C28 114.7(13) . . ?
C32 C27 C28 119.3(13) . . ?
O6 C28 C29 124.1(15) . . ?
O6 C28 C27 114.8(12) . . ?
C29 C28 C27 121.1(14) . . ?
C28 C29 C30 120.2(15) . . ?
C28 C29 H29 119.9 . . ?
C30 C29 H29 119.9 . . ?
N6 C30 C31 123.7(14) . . ?
N6 C30 C29 118.4(14) . . ?
C31 C30 C29 117.9(13) . . ?
N5 C31 C32 122.0(14) . . ?
N5 C31 C30 119.2(13) . . ?
C32 C31 C30 118.9(13) . . ?
C27 C32 C31 122.3(14) . . ?
C27 C32 H32 118.9 . . ?
C31 C32 H32 118.9 . . ?
C38 C33 N5 122.6(16) . . ?
C38 C33 C34 118.6(14) . . ?
N5 C33 C34 118.4(14) . . ?
N6 C34 C35 123.9(16) . . ?
N6 C34 C33 122.1(14) . . ?
C35 C34 C33 113.9(14) . . ?
C36 C35 C34 126.8(17) . . ?
C36 C35 C39 117.3(16) . . ?
C34 C35 C39 115.4(15) . . ?
C35 C36 C37 116.8(16) . . ?
C35 C36 H36 121.6 . . ?
C37 C36 H36 121.6 . . ?
C38 C37 C36 118.9(16) . . ?
C38 C37 H37 120.5 . . ?
C36 C37 H37 120.5 . . ?
C37 C38 C33 124.6(18) . . ?
C37 C38 H38 117.7 . . ?
C33 C38 H38 117.7 . . ?
C35 C39 H39A 109.5 . . ?
C35 C39 H39B 109.5 . . ?
H39A C39 H39B 109.5 . . ?
C35 C39 H39C 109.5 . . ?
H39A C39 H39C 109.5 . . ?
H39B C39 H39C 109.5 . . ?
C41 C40 C45 117(2) . . ?
C41 C40 C46 117(2) . . ?
C45 C40 C46 127(2) . . ?
C41 C40 Ru1 74.6(11) . . ?
C45 C40 Ru1 69.6(10) . . ?
C46 C40 Ru1 123.8(13) . . ?
C40 C41 C42 121(2) . . ?
C40 C41 Ru1 69.2(11) . . ?
C42 C41 Ru1 71.1(11) . . ?
C40 C41 H41 119.3 . . ?
C42 C41 H41 119.3 . . ?
Ru1 C41 H41 133.9 . . ?
C41 C42 C43 123(2) . . ?
C41 C42 C47 121(2) . . ?
C43 C42 C47 115.4(18) . . ?
C41 C42 Ru1 73.0(11) . . ?
C43 C42 Ru1 69.9(11) . . ?
C47 C42 Ru1 126.4(13) . . ?
C44 C43 C42 117(2) . . ?
C44 C43 Ru1 72.9(12) . . ?
C42 C43 Ru1 71.7(10) . . ?
C44 C43 H43 121.6 . . ?
C42 C43 H43 121.6 . . ?
Ru1 C43 H43 125.5 . . ?
C43 C44 C45 120(2) . . ?
C43 C44 C48 112(3) . . ?
C45 C44 C48 128(3) . . ?
C43 C44 Ru1 70.6(11) . . ?
C45 C44 Ru1 68.7(10) . . ?
C48 C44 Ru1 128.4(13) . . ?
C44 C45 C40 122(2) . . ?
C44 C45 Ru1 73.6(11) . . ?
C40 C45 Ru1 70.7(10) . . ?
C44 C45 H45 119.2 . . ?
C40 C45 H45 119.2 . . ?
Ru1 C45 H45 128.9 . . ?
C40 C46 H46A 109.5 . . ?
C40 C46 H46B 109.5 . . ?
H46A C46 H46B 109.5 . . ?
C40 C46 H46C 109.5 . . ?
H46A C46 H46C 109.5 . . ?
H46B C46 H46C 109.5 . . ?
C42 C47 H47A 109.5 . . ?
C42 C47 H47B 109.5 . . ?
H47A C47 H47B 109.5 . . ?
C42 C47 H47C 109.5 . . ?
H47A C47 H47C 109.5 . . ?
H47B C47 H47C 109.5 . . ?
C44 C48 H48A 109.5 . . ?
C44 C48 H48B 109.5 . . ?
H48A C48 H48B 109.5 . . ?
C44 C48 H48C 109.5 . . ?
H48A C48 H48C 109.5 . . ?
H48B C48 H48C 109.5 . . ?
C50 C49 C54 118(2) . . ?
C50 C49 C55 123(2) . . ?
C54 C49 C55 119(2) . . ?
C50 C49 Ru2 69.2(11) . . ?
C54 C49 Ru2 69.4(10) . . ?
C55 C49 Ru2 129.9(13) . . ?
C51 C50 C49 123(2) . . ?
C51 C50 Ru2 71.8(12) . . ?
C49 C50 Ru2 73.9(11) . . ?
C51 C50 H50 118.3 . . ?
C49 C50 H50 118.3 . . ?
Ru2 C50 H50 128.5 . . ?
C50 C51 C52 120(2) . . ?
C50 C51 C56 123(2) . . ?
C52 C51 C56 116(2) . . ?
C50 C51 Ru2 72.3(11) . . ?
C52 C51 Ru2 70.0(10) . . ?
C56 C51 Ru2 122.7(12) . . ?
C53 C52 C51 115(2) . . ?
C53 C52 Ru2 70.6(10) . . ?
C51 C52 Ru2 69.7(11) . . ?
C53 C52 H52 122.4 . . ?
C51 C52 H52 122.4 . . ?
Ru2 C52 H52 129.3 . . ?
C54 C53 C52 126(2) . . ?
C54 C53 C57 113(2) . . ?
C52 C53 C57 120(2) . . ?
C54 C53 Ru2 75.1(12) . . ?
C52 C53 Ru2 70.4(10) . . ?
C57 C53 Ru2 131.8(13) . . ?
C53 C54 C49 117(2) . . ?
C53 C54 Ru2 70.3(11) . . ?
C49 C54 Ru2 69.8(10) . . ?
C53 C54 H54 121.7 . . ?
C49 C54 H54 121.7 . . ?
Ru2 C54 H54 130.4 . . ?
C49 C55 H55A 109.5 . . ?
C49 C55 H55B 109.5 . . ?
H55A C55 H55B 109.5 . . ?
C49 C55 H55C 109.5 . . ?
H55A C55 H55C 109.5 . . ?
H55B C55 H55C 109.5 . . ?
C51 C56 H56A 109.5 . . ?
C51 C56 H56B 109.5 . . ?
H56A C56 H56B 109.5 . . ?
C51 C56 H56C 109.5 . . ?
H56A C56 H56C 109.5 . . ?
H56B C56 H56C 109.5 . . ?
C53 C57 H57A 109.5 . . ?
C53 C57 H57B 109.5 . . ?
H57A C57 H57B 109.5 . . ?
C53 C57 H57C 109.5 . . ?
H57A C57 H57C 109.5 . . ?
H57B C57 H57C 109.5 . . ?
C63 C58 C59 118.6(18) . . ?
C63 C58 C64 130(2) . . ?
C59 C58 C64 111.4(19) . . ?
C63 C58 Ru3 71.5(10) . . ?
C59 C58 Ru3 70.3(9) . . ?
C64 C58 Ru3 129.0(11) . . ?
C60 C59 C58 118.2(19) . . ?
C60 C59 Ru3 71.8(10) . . ?
C58 C59 Ru3 71.3(10) . . ?
C60 C59 H59 120.9 . . ?
C58 C59 H59 120.9 . . ?
Ru3 C59 H59 128.0 . . ?
C59 C60 C61 120.3(19) . . ?
C59 C60 C65 115(2) . . ?
C61 C60 C65 124.2(19) . . ?
C59 C60 Ru3 71.2(9) . . ?
C61 C60 Ru3 67.9(9) . . ?
C65 C60 Ru3 124.8(12) . . ?
C62 C61 C60 117.7(18) . . ?
C62 C61 Ru3 72.1(10) . . ?
C60 C61 Ru3 73.4(10) . . ?
C62 C61 H61 121.1 . . ?
C60 C61 H61 121.1 . . ?
Ru3 C61 H61 125.1 . . ?
C63 C62 C61 121(2) . . ?
C63 C62 C66 122(2) . . ?
C61 C62 C66 116.3(19) . . ?
C63 C62 Ru3 73.8(11) . . ?
C61 C62 Ru3 70.0(10) . . ?
C66 C62 Ru3 123.8(10) . . ?
C62 C63 C58 123(2) . . ?
C62 C63 Ru3 70.5(10) . . ?
C58 C63 Ru3 72.4(11) . . ?
C62 C63 H63 118.3 . . ?
C58 C63 H63 118.3 . . ?
Ru3 C63 H63 132.2 . . ?
C58 C64 H64A 109.5 . . ?
C58 C64 H64B 109.5 . . ?
H64A C64 H64B 109.5 . . ?
C58 C64 H64C 109.5 . . ?
H64A C64 H64C 109.5 . . ?
H64B C64 H64C 109.5 . . ?
C60 C65 H65A 109.5 . . ?
C60 C65 H65B 109.5 . . ?
H65A C65 H65B 109.5 . . ?
C60 C65 H65C 109.5 . . ?
H65A C65 H65C 109.5 . . ?
H65B C65 H65C 109.5 . . ?
C62 C66 H66A 109.5 . . ?
C62 C66 H66B 109.5 . . ?
H66A C66 H66B 109.5 . . ?
C62 C66 H66C 109.5 . . ?
H66A C66 H66C 109.5 . . ?
H66B C66 H66C 109.5 . . ?
Cl1 C67 Cl3 109.0(13) . . ?
Cl1 C67 Cl2 105.2(17) . . ?
Cl3 C67 Cl2 104.3(12) . . ?
Cl1 C67 H67 112.6 . . ?
Cl3 C67 H67 112.6 . . ?
Cl2 C67 H67 112.6 . . ?
Cl6 C68 Cl5 113.2(12) . . ?
Cl6 C68 Cl4 113.8(13) . . ?
Cl5 C68 Cl4 113.2(11) . . ?
Cl6 C68 H68 105.2 . . ?
Cl5 C68 H68 105.2 . . ?
Cl4 C68 H68 105.2 . . ?
O10A C71 O10B 97(3) . . ?

loop_
_geom_bond_atom_site_label_1
_geom_bond_atom_site_label_2
_geom_bond_distance
_geom_bond_site_symmetry_2
_geom_bond_publ_flag
Ru1 O2 2.082(10) . ?
Ru1 C45 2.111(16) . ?
Ru1 O1 2.124(9) . ?
Ru1 C40 2.124(17) . ?
Ru1 C43 2.144(18) . ?
Ru1 C42 2.168(18) . ?
Ru1 N3 2.169(12) . ?
Ru1 C44 2.172(18) . ?
Ru1 C41 2.191(17) . ?
Ru2 O3 2.069(9) . ?
Ru2 O4 2.098(10) . ?
Ru2 C51 2.146(18) . ?
Ru2 C52 2.149(17) . ?
Ru2 C53 2.150(18) . ?
Ru2 C50 2.152(18) . ?
Ru2 C54 2.207(17) . ?
Ru2 C49 2.212(17) . ?
Ru2 N5 2.227(13) . ?
Ru3 O6 2.053(9) . ?
Ru3 O5 2.059(9) . ?
Ru3 C61 2.130(16) . ?
Ru3 C62 2.157(17) . ?
Ru3 N1 2.172(11) . ?
Ru3 C59 2.195(16) . ?
Ru3 C63 2.198(17) . ?
Ru3 C60 2.202(16) . ?
Ru3 C58 2.209(16) . ?
O1 C1 1.332(15) . ?
O2 C2 1.338(16) . ?
O3 C14 1.317(15) . ?
O4 C15 1.294(15) . ?
O5 C27 1.279(15) . ?
O6 C28 1.295(15) . ?
N1 C5 1.385(17) . ?
N1 C7 1.402(18) . ?
N2 C8 1.300(18) . ?
N2 C4 1.424(18) . ?
N3 C18 1.335(17) . ?
N3 C20 1.416(17) . ?
N4 C17 1.316(16) . ?
N4 C21 1.369(17) . ?
N5 C31 1.357(17) . ?
N5 C33 1.418(18) . ?
N6 C30 1.300(17) . ?
N6 C34 1.321(19) . ?
C1 C6 1.344(19) . ?
C1 C2 1.438(18) . ?
C2 C3 1.315(18) . ?
C3 C4 1.40(2) . ?
C3 H3 0.9500 . ?
C4 C5 1.417(18) . ?
C5 C6 1.414(18) . ?
C6 H6 0.9500 . ?
C7 C8 1.42(2) . ?
C7 C12 1.46(2) . ?
C8 C9 1.49(2) . ?
C9 C10 1.36(2) . ?
C9 C13 1.56(2) . ?
C10 C11 1.37(2) . ?
C10 H10 0.9500 . ?
C11 C12 1.34(2) . ?
C11 H11 0.9500 . ?
C12 H12 0.9500 . ?
C13 H13A 0.9800 . ?
C13 H13B 0.9800 . ?
C13 H13C 0.9800 . ?
C14 C19 1.354(19) . ?
C14 C15 1.451(19) . ?
C15 C16 1.375(18) . ?
C16 C17 1.389(18) . ?
C16 H16 0.9500 . ?
C17 C18 1.475(18) . ?
C18 C19 1.471(18) . ?
C19 H19 0.9500 . ?
C20 C25 1.357(18) . ?
C20 C21 1.420(19) . ?
C21 C22 1.42(2) . ?
C22 C23 1.33(2) . ?
C22 C26 1.59(2) . ?
C23 C24 1.35(2) . ?
C23 H23 0.9500 . ?
C24 C25 1.39(2) . ?
C24 H24 0.9500 . ?
C25 H25 0.9500 . ?
C26 H26A 0.9800 . ?
C26 H26B 0.9800 . ?
C26 H26C 0.9800 . ?
C27 C32 1.338(18) . ?
C27 C28 1.448(19) . ?
C28 C29 1.329(19) . ?
C29 C30 1.46(2) . ?
C29 H29 0.9500 . ?
C30 C31 1.43(2) . ?
C31 C32 1.405(17) . ?
C32 H32 0.9500 . ?
C33 C38 1.39(2) . ?
C33 C34 1.43(2) . ?
C34 C35 1.42(2) . ?
C35 C36 1.29(2) . ?
C35 C39 1.45(2) . ?
C36 C37 1.48(2) . ?
C36 H36 0.9500 . ?
C37 C38 1.28(2) . ?
C37 H37 0.9500 . ?
C38 H38 0.9500 . ?
C39 H39A 0.9800 . ?
C39 H39B 0.9800 . ?
C39 H39C 0.9800 . ?
C40 C41 1.34(2) . ?
C40 C45 1.44(3) . ?
C40 C46 1.48(2) . ?
C41 C42 1.34(2) . ?
C41 H41 0.9500 . ?
C42 C43 1.42(3) . ?
C42 C47 1.64(3) . ?
C43 C44 1.35(3) . ?
C43 H43 0.9500 . ?
C44 C45 1.38(3) . ?
C44 C48 1.51(3) . ?
C45 H45 0.9500 . ?
C46 H46A 0.9800 . ?
C46 H46B 0.9800 . ?
C46 H46C 0.9800 . ?
C47 H47A 0.9800 . ?
C47 H47B 0.9800 . ?
C47 H47C 0.9800 . ?
C48 H48A 0.9800 . ?
C48 H48B 0.9800 . ?
C48 H48C 0.9800 . ?
C49 C50 1.38(2) . ?
C49 C54 1.54(3) . ?
C49 C55 1.54(3) . ?
C50 C51 1.33(3) . ?
C50 H50 0.9500 . ?
C51 C52 1.48(3) . ?
C51 C56 1.59(3) . ?
C52 C53 1.44(3) . ?
C52 H52 0.9500 . ?
C53 C54 1.29(2) . ?
C53 C57 1.61(3) . ?
C54 H54 0.9500 . ?
C55 H55A 0.9800 . ?
C55 H55B 0.9800 . ?
C55 H55C 0.9800 . ?
C56 H56A 0.9800 . ?
C56 H56B 0.9800 . ?
C56 H56C 0.9800 . ?
C57 H57A 0.9800 . ?
C57 H57B 0.9800 . ?
C57 H57C 0.9800 . ?
C58 C63 1.36(2) . ?
C58 C59 1.45(2) . ?
C58 C64 1.53(2) . ?
C59 C60 1.40(2) . ?
C59 H59 0.9500 . ?
C60 C61 1.44(3) . ?
C60 C65 1.56(3) . ?
C61 C62 1.39(2) . ?
C61 H61 0.9500 . ?
C62 C63 1.34(2) . ?
C62 C66 1.64(3) . ?
C63 H63 0.9500 . ?
C64 H64A 0.9800 . ?
C64 H64B 0.9800 . ?
C64 H64C 0.9800 . ?
C65 H65A 0.9800 . ?
C65 H65B 0.9800 . ?
C65 H65C 0.9800 . ?
C66 H66A 0.9800 . ?
C66 H66B 0.9800 . ?
C66 H66C 0.9800 . ?
Cl1 C67 1.71(2) . ?
Cl2 C67 1.82(3) . ?
Cl3 C67 1.71(3) . ?
C67 H67 1.0000 . ?
Cl4 C68 1.707(17) . ?
Cl5 C68 1.690(17) . ?
Cl6 C68 1.690(17) . ?
C68 H68 1.0000 . ?
O7 C69 1.61(3) . ?
O8 C70 1.57(2) . ?
O10A C71 1.30(4) . ?
O10B C71 1.39(3) . ?

loop_
_geom_torsion_atom_site_label_1
_geom_torsion_atom_site_label_2
_geom_torsion_atom_site_label_3
_geom_torsion_atom_site_label_4
_geom_torsion
_geom_torsion_site_symmetry_1
_geom_torsion_site_symmetry_2
_geom_torsion_site_symmetry_3
_geom_torsion_site_symmetry_4
_geom_torsion_publ_flag
O2 Ru1 O1 C1 20.7(8) . . . . ?
C45 Ru1 O1 C1 119.3(10) . . . . ?
C40 Ru1 O1 C1 95.9(11) . . . . ?
C43 Ru1 O1 C1 -171.0(10) . . . . ?
C42 Ru1 O1 C1 -154.3(11) . . . . ?
N3 Ru1 O1 C1 -67.4(9) . . . . ?
C44 Ru1 O1 C1 154.9(11) . . . . ?
C41 Ru1 O1 C1 148(3) . . . . ?
C45 Ru1 O2 C2 -123.9(10) . . . . ?
O1 Ru1 O2 C2 -23.0(8) . . . . ?
C40 Ru1 O2 C2 -162.2(11) . . . . ?
C43 Ru1 O2 C2 -117(3) . . . . ?
C42 Ru1 O2 C2 151.5(11) . . . . ?
N3 Ru1 O2 C2 69.5(9) . . . . ?
C44 Ru1 O2 C2 -100.5(11) . . . . ?
C41 Ru1 O2 C2 167.1(9) . . . . ?
O4 Ru2 O3 C14 17.2(9) . . . . ?
C51 Ru2 O3 C14 95.4(12) . . . . ?
C52 Ru2 O3 C14 169(3) . . . . ?
C53 Ru2 O3 C14 -158.1(11) . . . . ?
C50 Ru2 O3 C14 112.3(10) . . . . ?
C54 Ru2 O3 C14 -175.7(10) . . . . ?
C49 Ru2 O3 C14 145.4(11) . . . . ?
N5 Ru2 O3 C14 -70.4(9) . . . . ?
O3 Ru2 O4 C15 -19.4(9) . . . . ?
C51 Ru2 O4 C15 -158.2(11) . . . . ?
C52 Ru2 O4 C15 166.6(11) . . . . ?
C53 Ru2 O4 C15 153.4(13) . . . . ?
C50 Ru2 O4 C15 -122.8(11) . . . . ?
C54 Ru2 O4 C15 -105(3) . . . . ?
C49 Ru2 O4 C15 -97.5(11) . . . . ?
N5 Ru2 O4 C15 74.2(10) . . . . ?
O6 Ru3 O5 C27 19.8(8) . . . . ?
C61 Ru3 O5 C27 113.8(10) . . . . ?
C62 Ru3 O5 C27 95.4(12) . . . . ?
N1 Ru3 O5 C27 -67.8(9) . . . . ?
C59 Ru3 O5 C27 -174.3(9) . . . . ?
C63 Ru3 O5 C27 162(3) . . . . ?
C60 Ru3 O5 C27 150.2(10) . . . . ?
C58 Ru3 O5 C27 -152.5(10) . . . . ?
O5 Ru3 O6 C28 -21.0(8) . . . . ?
C61 Ru3 O6 C28 -125.8(10) . . . . ?
C62 Ru3 O6 C28 -163.5(10) . . . . ?
N1 Ru3 O6 C28 70.0(9) . . . . ?
C59 Ru3 O6 C28 -108(2) . . . . ?
C63 Ru3 O6 C28 166.3(9) . . . . ?
C60 Ru3 O6 C28 -101.0(11) . . . . ?
C58 Ru3 O6 C28 149.4(11) . . . . ?
O6 Ru3 N1 C5 -135.8(11) . . . . ?
O5 Ru3 N1 C5 -60.0(11) . . . . ?
C61 Ru3 N1 C5 115(2) . . . . ?
C62 Ru3 N1 C5 133.1(11) . . . . ?
C59 Ru3 N1 C5 43.8(12) . . . . ?
C63 Ru3 N1 C5 111.5(11) . . . . ?
C60 Ru3 N1 C5 32.9(16) . . . . ?
C58 Ru3 N1 C5 77.0(12) . . . . ?
O6 Ru3 N1 C7 65.8(10) . . . . ?
O5 Ru3 N1 C7 141.6(10) . . . . ?
C61 Ru3 N1 C7 -44(3) . . . . ?
C62 Ru3 N1 C7 -25.4(13) . . . . ?
C59 Ru3 N1 C7 -114.6(11) . . . . ?
C63 Ru3 N1 C7 -46.9(11) . . . . ?
C60 Ru3 N1 C7 -125.5(12) . . . . ?
C58 Ru3 N1 C7 -81.4(11) . . . . ?
O2 Ru1 N3 C18 -131.8(11) . . . . ?
C45 Ru1 N3 C18 102(3) . . . . ?
O1 Ru1 N3 C18 -54.5(11) . . . . ?
C40 Ru1 N3 C18 139.8(12) . . . . ?
C43 Ru1 N3 C18 49.5(13) . . . . ?
C42 Ru1 N3 C18 84.5(13) . . . . ?
C44 Ru1 N3 C18 37.2(16) . . . . ?
C41 Ru1 N3 C18 118.6(12) . . . . ?
O2 Ru1 N3 C20 61.6(10) . . . . ?
C45 Ru1 N3 C20 -65(3) . . . . ?
O1 Ru1 N3 C20 138.9(10) . . . . ?
C40 Ru1 N3 C20 -26.8(13) . . . . ?
C43 Ru1 N3 C20 -117.2(11) . . . . ?
C42 Ru1 N3 C20 -82.2(11) . . . . ?
C44 Ru1 N3 C20 -129.4(12) . . . . ?
C41 Ru1 N3 C20 -48.0(11) . . . . ?
O3 Ru2 N5 C31 -55.2(10) . . . . ?
O4 Ru2 N5 C31 -133.5(10) . . . . ?
C51 Ru2 N5 C31 136.8(11) . . . . ?
C52 Ru2 N5 C31 114.3(11) . . . . ?
C53 Ru2 N5 C31 75.9(11) . . . . ?
C50 Ru2 N5 C31 116(2) . . . . ?
C54 Ru2 N5 C31 46.3(12) . . . . ?
C49 Ru2 N5 C31 35.1(15) . . . . ?
O3 Ru2 N5 C33 141.2(10) . . . . ?
O4 Ru2 N5 C33 62.9(10) . . . . ?
C51 Ru2 N5 C33 -26.7(13) . . . . ?
C52 Ru2 N5 C33 -49.2(11) . . . . ?
C53 Ru2 N5 C33 -87.7(12) . . . . ?
C50 Ru2 N5 C33 -47(3) . . . . ?
C54 Ru2 N5 C33 -117.3(11) . . . . ?
C49 Ru2 N5 C33 -128.4(13) . . . . ?
Ru1 O1 C1 C6 168.8(10) . . . . ?
Ru1 O1 C1 C2 -15.4(14) . . . . ?
Ru1 O2 C2 C3 -161.9(12) . . . . ?
Ru1 O2 C2 C1 22.5(14) . . . . ?
O1 C1 C2 C3 179.5(13) . . . . ?
C6 C1 C2 C3 -5(2) . . . . ?
O1 C1 C2 O2 -4.6(18) . . . . ?
C6 C1 C2 O2 171.0(12) . . . . ?
O2 C2 C3 C4 -178.5(13) . . . . ?
C1 C2 C3 C4 -3(2) . . . . ?
C2 C3 C4 C5 9(2) . . . . ?
C2 C3 C4 N2 179.4(14) . . . . ?
C8 N2 C4 C3 177.2(15) . . . . ?
C8 N2 C4 C5 -12(2) . . . . ?
C7 N1 C5 C6 -173.4(12) . . . . ?
Ru3 N1 C5 C6 27.7(17) . . . . ?
C7 N1 C5 C4 5.1(19) . . . . ?
Ru3 N1 C5 C4 -153.8(10) . . . . ?
C3 C4 C5 N1 174.5(13) . . . . ?
N2 C4 C5 N1 4(2) . . . . ?
C3 C4 C5 C6 -7(2) . . . . ?
N2 C4 C5 C6 -177.5(12) . . . . ?
O1 C1 C6 C5 -178.0(11) . . . . ?
C2 C1 C6 C5 7(2) . . . . ?
N1 C5 C6 C1 178.0(12) . . . . ?
C4 C5 C6 C1 -0.6(19) . . . . ?
C5 N1 C7 C8 -6.4(19) . . . . ?
Ru3 N1 C7 C8 153.6(11) . . . . ?
C5 N1 C7 C12 175.3(13) . . . . ?
Ru3 N1 C7 C12 -24.8(18) . . . . ?
C4 N2 C8 C7 11(2) . . . . ?
C4 N2 C8 C9 -176.2(13) . . . . ?
N1 C7 C8 N2 -2(2) . . . . ?
C12 C7 C8 N2 176.5(15) . . . . ?
N1 C7 C8 C9 -174.6(13) . . . . ?
C12 C7 C8 C9 4(2) . . . . ?
N2 C8 C9 C10 178.2(17) . . . . ?
C7 C8 C9 C10 -9(2) . . . . ?
N2 C8 C9 C13 6(2) . . . . ?
C7 C8 C9 C13 178.8(16) . . . . ?
C8 C9 C10 C11 6(3) . . . . ?
C13 C9 C10 C11 178.7(17) . . . . ?
C9 C10 C11 C12 1(3) . . . . ?
C10 C11 C12 C7 -5(3) . . . . ?
N1 C7 C12 C11 -179.1(15) . . . . ?
C8 C7 C12 C11 3(2) . . . . ?
Ru2 O3 C14 C19 167.0(13) . . . . ?
Ru2 O3 C14 C15 -12.9(15) . . . . ?
Ru2 O4 C15 C16 -163.4(12) . . . . ?
Ru2 O4 C15 C14 18.8(16) . . . . ?
O3 C14 C15 O4 -4(2) . . . . ?
C19 C14 C15 O4 175.7(14) . . . . ?
O3 C14 C15 C16 177.7(13) . . . . ?
C19 C14 C15 C16 -2(2) . . . . ?
O4 C15 C16 C17 -177.7(15) . . . . ?
C14 C15 C16 C17 0(2) . . . . ?
C21 N4 C17 C16 175.9(14) . . . . ?
C21 N4 C17 C18 4(2) . . . . ?
C15 C16 C17 N4 -172.1(14) . . . . ?
C15 C16 C17 C18 -1(2) . . . . ?
C20 N3 C18 C19 -173.1(13) . . . . ?
Ru1 N3 C18 C19 19.9(19) . . . . ?
C20 N3 C18 C17 14(2) . . . . ?
Ru1 N3 C18 C17 -152.7(10) . . . . ?
N4 C17 C18 N3 -12(2) . . . . ?
C16 C17 C18 N3 176.2(14) . . . . ?
N4 C17 C18 C19 174.6(14) . . . . ?
C16 C17 C18 C19 3(2) . . . . ?
O3 C14 C19 C18 -174.9(13) . . . . ?
C15 C14 C19 C18 5(2) . . . . ?
N3 C18 C19 C14 -178.6(15) . . . . ?
C17 C18 C19 C14 -5(2) . . . . ?
C18 N3 C20 C25 170.0(14) . . . . ?
Ru1 N3 C20 C25 -22.3(18) . . . . ?
C18 N3 C20 C21 -9.3(18) . . . . ?
Ru1 N3 C20 C21 158.3(10) . . . . ?
C17 N4 C21 C22 178.2(15) . . . . ?
C17 N4 C21 C20 0(2) . . . . ?
C25 C20 C21 N4 -176.9(15) . . . . ?
N3 C20 C21 N4 2(2) . . . . ?
C25 C20 C21 C22 5(2) . . . . ?
N3 C20 C21 C22 -175.8(14) . . . . ?
N4 C21 C22 C23 -179.7(18) . . . . ?
C20 C21 C22 C23 -1(3) . . . . ?
N4 C21 C22 C26 1(3) . . . . ?
C20 C21 C22 C26 179.0(16) . . . . ?
C21 C22 C23 C24 0(3) . . . . ?
C26 C22 C23 C24 179.6(18) . . . . ?
C22 C23 C24 C25 -2(3) . . . . ?
N3 C20 C25 C24 173.9(13) . . . . ?
C21 C20 C25 C24 -7(2) . . . . ?
C23 C24 C25 C20 5(3) . . . . ?
Ru3 O5 C27 C32 164.1(11) . . . . ?
Ru3 O5 C27 C28 -15.7(13) . . . . ?
Ru3 O6 C28 C29 -161.0(13) . . . . ?
Ru3 O6 C28 C27 19.5(14) . . . . ?
O5 C27 C28 O6 -2.6(17) . . . . ?
C32 C27 C28 O6 177.6(11) . . . . ?
O5 C27 C28 C29 178.0(14) . . . . ?
C32 C27 C28 C29 -2(2) . . . . ?
O6 C28 C29 C30 177.8(13) . . . . ?
C27 C28 C29 C30 -3(2) . . . . ?
C34 N6 C30 C31 -4(2) . . . . ?
C34 N6 C30 C29 178.2(15) . . . . ?
C28 C29 C30 N6 -175.5(15) . . . . ?
C28 C29 C30 C31 6(2) . . . . ?
C33 N5 C31 C32 -172.1(12) . . . . ?
Ru2 N5 C31 C32 24.2(17) . . . . ?
C33 N5 C31 C30 7.4(19) . . . . ?
Ru2 N5 C31 C30 -156.3(10) . . . . ?
N6 C30 C31 N5 -3(2) . . . . ?
C29 C30 C31 N5 174.7(14) . . . . ?
N6 C30 C31 C32 176.4(13) . . . . ?
C29 C30 C31 C32 -6(2) . . . . ?
O5 C27 C32 C31 -177.2(12) . . . . ?
C28 C27 C32 C31 2.7(19) . . . . ?
N5 C31 C32 C27 -179.2(13) . . . . ?
C30 C31 C32 C27 1(2) . . . . ?
C31 N5 C33 C38 168.1(14) . . . . ?
Ru2 N5 C33 C38 -27.5(19) . . . . ?
C31 N5 C33 C34 -5(2) . . . . ?
Ru2 N5 C33 C34 159.3(11) . . . . ?
C30 N6 C34 C35 -176.2(15) . . . . ?
C30 N6 C34 C33 6(2) . . . . ?
C38 C33 C34 N6 -175.3(15) . . . . ?
N5 C33 C34 N6 -2(2) . . . . ?
C38 C33 C34 C35 7(2) . . . . ?
N5 C33 C34 C35 -179.6(14) . . . . ?
N6 C34 C35 C36 176.6(18) . . . . ?
C33 C34 C35 C36 -6(3) . . . . ?
N6 C34 C35 C39 4(3) . . . . ?
C33 C34 C35 C39 -177.9(17) . . . . ?
C34 C35 C36 C37 2(3) . . . . ?
C39 C35 C36 C37 174.2(17) . . . . ?
C35 C36 C37 C38 0(3) . . . . ?
C36 C37 C38 C33 2(3) . . . . ?
N5 C33 C38 C37 -178.6(15) . . . . ?
C34 C33 C38 C37 -5(3) . . . . ?
O2 Ru1 C40 C41 -125.3(13) . . . . ?
C45 Ru1 C40 C41 126.6(18) . . . . ?
O1 Ru1 C40 C41 164.0(10) . . . . ?
C43 Ru1 C40 C41 62.8(14) . . . . ?
C42 Ru1 C40 C41 26.5(12) . . . . ?
N3 Ru1 C40 C41 -37.4(16) . . . . ?
C44 Ru1 C40 C41 98.2(14) . . . . ?
O2 Ru1 C40 C45 108.0(11) . . . . ?
O1 Ru1 C40 C45 37.3(15) . . . . ?
C43 Ru1 C40 C45 -63.8(12) . . . . ?
C42 Ru1 C40 C45 -100.1(13) . . . . ?
N3 Ru1 C40 C45 -164.0(10) . . . . ?
C44 Ru1 C40 C45 -28.4(12) . . . . ?
C41 Ru1 C40 C45 -126.6(18) . . . . ?
O2 Ru1 C40 C46 -13.4(19) . . . . ?
C45 Ru1 C40 C46 -121(2) . . . . ?
O1 Ru1 C40 C46 -84(2) . . . . ?
C43 Ru1 C40 C46 175(2) . . . . ?
C42 Ru1 C40 C46 138(2) . . . . ?
N3 Ru1 C40 C46 75(2) . . . . ?
C44 Ru1 C40 C46 -150(2) . . . . ?
C41 Ru1 C40 C46 112(3) . . . . ?
C45 C40 C41 C42 7(3) . . . . ?
C46 C40 C41 C42 -170.9(18) . . . . ?
Ru1 C40 C41 C42 -50.4(17) . . . . ?
C45 C40 C41 Ru1 57.3(13) . . . . ?
C46 C40 C41 Ru1 -120.5(16) . . . . ?
O2 Ru1 C41 C40 60.0(14) . . . . ?
C45 Ru1 C41 C40 -33.9(13) . . . . ?
O1 Ru1 C41 C40 -64(3) . . . . ?
C43 Ru1 C41 C40 -108.1(15) . . . . ?
C42 Ru1 C41 C40 -136(2) . . . . ?
N3 Ru1 C41 C40 151.3(13) . . . . ?
C44 Ru1 C41 C40 -71.5(14) . . . . ?
O2 Ru1 C41 C42 -164.1(11) . . . . ?
C45 Ru1 C41 C42 102.0(14) . . . . ?
O1 Ru1 C41 C42 72(3) . . . . ?
C40 Ru1 C41 C42 136(2) . . . . ?
C43 Ru1 C41 C42 27.8(13) . . . . ?
N3 Ru1 C41 C42 -72.8(13) . . . . ?
C44 Ru1 C41 C42 64.4(14) . . . . ?
C40 C41 C42 C43 -2(3) . . . . ?
Ru1 C41 C42 C43 -51.2(16) . . . . ?
C40 C41 C42 C47 172.2(17) . . . . ?
Ru1 C41 C42 C47 122.6(17) . . . . ?
C40 C41 C42 Ru1 49.6(17) . . . . ?
O2 Ru1 C42 C41 25.7(18) . . . . ?
C45 Ru1 C42 C41 -66.7(13) . . . . ?
O1 Ru1 C42 C41 -162.5(10) . . . . ?
C40 Ru1 C42 C41 -26.7(13) . . . . ?
C43 Ru1 C42 C41 -135.8(19) . . . . ?
N3 Ru1 C42 C41 108.4(13) . . . . ?
C44 Ru1 C42 C41 -104.4(15) . . . . ?
O2 Ru1 C42 C43 161.5(10) . . . . ?
C45 Ru1 C42 C43 69.1(13) . . . . ?
O1 Ru1 C42 C43 -26.7(16) . . . . ?
C40 Ru1 C42 C43 109.1(14) . . . . ?
N3 Ru1 C42 C43 -115.8(12) . . . . ?
C44 Ru1 C42 C43 31.4(12) . . . . ?
C41 Ru1 C42 C43 135.8(19) . . . . ?
O2 Ru1 C42 C47 -91.2(19) . . . . ?
C45 Ru1 C42 C47 176(2) . . . . ?
O1 Ru1 C42 C47 81(2) . . . . ?
C40 Ru1 C42 C47 -144(2) . . . . ?
C43 Ru1 C42 C47 107(2) . . . . ?
N3 Ru1 C42 C47 -8.5(17) . . . . ?
C44 Ru1 C42 C47 139(2) . . . . ?
C41 Ru1 C42 C47 -117(2) . . . . ?
C41 C42 C43 C44 -6(3) . . . . ?
C47 C42 C43 C44 179.3(17) . . . . ?
Ru1 C42 C43 C44 -59.0(15) . . . . ?
C41 C42 C43 Ru1 52.5(17) . . . . ?
C47 C42 C43 Ru1 -121.7(15) . . . . ?
O2 Ru1 C43 C44 20(4) . . . . ?
C45 Ru1 C43 C44 27.9(13) . . . . ?
O1 Ru1 C43 C44 -70.8(13) . . . . ?
C40 Ru1 C43 C44 66.2(14) . . . . ?
C42 Ru1 C43 C44 126.8(18) . . . . ?
N3 Ru1 C43 C44 -166.1(13) . . . . ?
C41 Ru1 C43 C44 100.7(14) . . . . ?
O2 Ru1 C43 C42 -106(3) . . . . ?
C45 Ru1 C43 C42 -98.9(13) . . . . ?
O1 Ru1 C43 C42 162.4(11) . . . . ?
C40 Ru1 C43 C42 -60.6(12) . . . . ?
N3 Ru1 C43 C42 67.1(12) . . . . ?
C44 Ru1 C43 C42 -126.8(18) . . . . ?
C41 Ru1 C43 C42 -26.2(11) . . . . ?
C42 C43 C44 C45 9(3) . . . . ?
Ru1 C43 C44 C45 -49.7(16) . . . . ?
C42 C43 C44 C48 -177.0(14) . . . . ?
Ru1 C43 C44 C48 124.6(15) . . . . ?
C42 C43 C44 Ru1 58.4(14) . . . . ?
O2 Ru1 C44 C43 -174.6(10) . . . . ?
C45 Ru1 C44 C43 -135(2) . . . . ?
O1 Ru1 C44 C43 113.1(13) . . . . ?
C40 Ru1 C44 C43 -105.0(14) . . . . ?
C42 Ru1 C44 C43 -33.0(12) . . . . ?
N3 Ru1 C44 C43 20.4(18) . . . . ?
C41 Ru1 C44 C43 -68.5(13) . . . . ?
O2 Ru1 C44 C45 -39.8(16) . . . . ?
O1 Ru1 C44 C45 -112.0(13) . . . . ?
C40 Ru1 C44 C45 29.8(12) . . . . ?
C43 Ru1 C44 C45 135(2) . . . . ?
C42 Ru1 C44 C45 101.8(14) . . . . ?
N3 Ru1 C44 C45 155.2(11) . . . . ?
C41 Ru1 C44 C45 66.4(13) . . . . ?
O2 Ru1 C44 C48 82(3) . . . . ?
C45 Ru1 C44 C48 122(3) . . . . ?
O1 Ru1 C44 C48 10(3) . . . . ?
C40 Ru1 C44 C48 152(3) . . . . ?
C43 Ru1 C44 C48 -103(3) . . . . ?
C42 Ru1 C44 C48 -136(3) . . . . ?
N3 Ru1 C44 C48 -83(3) . . . . ?
C41 Ru1 C44 C48 -172(3) . . . . ?
C43 C44 C45 C40 -4(3) . . . . ?
C48 C44 C45 C40 -177.0(16) . . . . ?
Ru1 C44 C45 C40 -54.1(15) . . . . ?
C43 C44 C45 Ru1 50.6(17) . . . . ?
C48 C44 C45 Ru1 -122.8(19) . . . . ?
C41 C40 C45 C44 -4(3) . . . . ?
C46 C40 C45 C44 173.1(18) . . . . ?
Ru1 C40 C45 C44 55.5(15) . . . . ?
C41 C40 C45 Ru1 -59.9(15) . . . . ?
C46 C40 C45 Ru1 117.6(18) . . . . ?
O2 Ru1 C45 C44 151.4(13) . . . . ?
O1 Ru1 C45 C44 71.9(13) . . . . ?
C40 Ru1 C45 C44 -133.0(19) . . . . ?
C43 Ru1 C45 C44 -27.1(13) . . . . ?
C42 Ru1 C45 C44 -66.0(14) . . . . ?
N3 Ru1 C45 C44 -83(3) . . . . ?
C41 Ru1 C45 C44 -101.9(14) . . . . ?
O2 Ru1 C45 C40 -75.7(11) . . . . ?
O1 Ru1 C45 C40 -155.1(11) . . . . ?
C43 Ru1 C45 C40 105.9(13) . . . . ?
C42 Ru1 C45 C40 67.0(12) . . . . ?
N3 Ru1 C45 C40 49(3) . . . . ?
C44 Ru1 C45 C40 133.0(19) . . . . ?
C41 Ru1 C45 C40 31.0(11) . . . . ?
O3 Ru2 C49 C50 -118.4(13) . . . . ?
O4 Ru2 C49 C50 -44.8(15) . . . . ?
C51 Ru2 C49 C50 27.3(13) . . . . ?
C52 Ru2 C49 C50 66.5(13) . . . . ?
C53 Ru2 C49 C50 104.5(14) . . . . ?
C54 Ru2 C49 C50 132.8(18) . . . . ?
N5 Ru2 C49 C50 149.4(12) . . . . ?
O3 Ru2 C49 C54 108.8(10) . . . . ?
O4 Ru2 C49 C54 -177.6(9) . . . . ?
C51 Ru2 C49 C54 -105.4(13) . . . . ?
C52 Ru2 C49 C54 -66.2(11) . . . . ?
C53 Ru2 C49 C54 -28.3(10) . . . . ?
C50 Ru2 C49 C54 -132.8(18) . . . . ?
N5 Ru2 C49 C54 16.7(16) . . . . ?
O3 Ru2 C49 C55 -3(2) . . . . ?
O4 Ru2 C49 C55 71(2) . . . . ?
C51 Ru2 C49 C55 143(3) . . . . ?
C52 Ru2 C49 C55 -178(2) . . . . ?
C53 Ru2 C49 C55 -140(2) . . . . ?
C50 Ru2 C49 C55 116(3) . . . . ?
C54 Ru2 C49 C55 -112(3) . . . . ?
N5 Ru2 C49 C55 -95(2) . . . . ?
C54 C49 C50 C51 -3(3) . . . . ?
C55 C49 C50 C51 -179.4(17) . . . . ?
Ru2 C49 C50 C51 -54.6(16) . . . . ?
C54 C49 C50 Ru2 51.1(13) . . . . ?
C55 C49 C50 Ru2 -124.9(17) . . . . ?
O3 Ru2 C50 C51 -160.5(13) . . . . ?
O4 Ru2 C50 C51 -80.5(14) . . . . ?
C52 Ru2 C50 C51 30.4(13) . . . . ?
C53 Ru2 C50 C51 69.3(14) . . . . ?
C54 Ru2 C50 C51 103.6(15) . . . . ?
C49 Ru2 C50 C51 134(2) . . . . ?
N5 Ru2 C50 C51 28(3) . . . . ?
O3 Ru2 C50 C49 65.2(13) . . . . ?
O4 Ru2 C50 C49 145.2(12) . . . . ?
C51 Ru2 C50 C49 -134(2) . . . . ?
C52 Ru2 C50 C49 -103.9(14) . . . . ?
C53 Ru2 C50 C49 -65.0(13) . . . . ?
C54 Ru2 C50 C49 -30.6(12) . . . . ?
N5 Ru2 C50 C49 -106(2) . . . . ?
C49 C50 C51 C52 3(3) . . . . ?
Ru2 C50 C51 C52 -52.7(15) . . . . ?
C49 C50 C51 C56 173.4(16) . . . . ?
Ru2 C50 C51 C56 117.9(17) . . . . ?
C49 C50 C51 Ru2 55.5(16) . . . . ?
O3 Ru2 C51 C50 28.7(17) . . . . ?
O4 Ru2 C51 C50 102.2(13) . . . . ?
C52 Ru2 C51 C50 -133.1(19) . . . . ?
C53 Ru2 C51 C50 -101.1(15) . . . . ?
C54 Ru2 C51 C50 -67.5(14) . . . . ?
C49 Ru2 C51 C50 -28.0(13) . . . . ?
N5 Ru2 C51 C50 -169.4(12) . . . . ?
O3 Ru2 C51 C52 161.8(10) . . . . ?
O4 Ru2 C51 C52 -124.6(11) . . . . ?
C53 Ru2 C51 C52 32.0(11) . . . . ?
C50 Ru2 C51 C52 133.1(19) . . . . ?
C54 Ru2 C51 C52 65.6(12) . . . . ?
C49 Ru2 C51 C52 105.1(13) . . . . ?
N5 Ru2 C51 C52 -36.2(14) . . . . ?
O3 Ru2 C51 C56 -90(2) . . . . ?
O4 Ru2 C51 C56 -17(2) . . . . ?
C52 Ru2 C51 C56 108(3) . . . . ?
C53 Ru2 C51 C56 140(2) . . . . ?
C50 Ru2 C51 C56 -119(3) . . . . ?
C54 Ru2 C51 C56 174(2) . . . . ?
C49 Ru2 C51 C56 -147(2) . . . . ?
N5 Ru2 C51 C56 72(2) . . . . ?
C50 C51 C52 C53 -2(2) . . . . ?
C56 C51 C52 C53 -173.1(15) . . . . ?
Ru2 C51 C52 C53 -55.5(13) . . . . ?
C50 C51 C52 Ru2 53.8(15) . . . . ?
C56 C51 C52 Ru2 -117.6(15) . . . . ?
O3 Ru2 C52 C53 40(4) . . . . ?
O4 Ru2 C52 C53 -169.6(11) . . . . ?
C51 Ru2 C52 C53 127.7(18) . . . . ?
C50 Ru2 C52 C53 100.4(13) . . . . ?
C54 Ru2 C52 C53 24.1(12) . . . . ?
C49 Ru2 C52 C53 64.2(13) . . . . ?
N5 Ru2 C52 C53 -80.3(12) . . . . ?
O3 Ru2 C52 C51 -88(3) . . . . ?
O4 Ru2 C52 C51 62.7(12) . . . . ?
C53 Ru2 C52 C51 -127.7(18) . . . . ?
C50 Ru2 C52 C51 -27.3(11) . . . . ?
C54 Ru2 C52 C51 -103.6(13) . . . . ?
C49 Ru2 C52 C51 -63.5(12) . . . . ?
N5 Ru2 C52 C51 152.0(11) . . . . ?
C51 C52 C53 C54 2(3) . . . . ?
Ru2 C52 C53 C54 -53.2(17) . . . . ?
C51 C52 C53 C57 -177.2(15) . . . . ?
Ru2 C52 C53 C57 127.7(16) . . . . ?
C51 C52 C53 Ru2 55.1(13) . . . . ?
O3 Ru2 C53 C54 -31.6(16) . . . . ?
O4 Ru2 C53 C54 157.7(11) . . . . ?
C51 Ru2 C53 C54 105.1(14) . . . . ?
C52 Ru2 C53 C54 138.1(19) . . . . ?
C50 Ru2 C53 C54 69.3(13) . . . . ?
C49 Ru2 C53 C54 33.1(12) . . . . ?
N5 Ru2 C53 C54 -122.5(13) . . . . ?
O3 Ru2 C53 C52 -169.7(10) . . . . ?
O4 Ru2 C53 C52 20(2) . . . . ?
C51 Ru2 C53 C52 -33.0(12) . . . . ?
C50 Ru2 C53 C52 -68.9(13) . . . . ?
C54 Ru2 C53 C52 -138.1(19) . . . . ?
C49 Ru2 C53 C52 -105.0(14) . . . . ?
N5 Ru2 C53 C52 99.4(12) . . . . ?
O3 Ru2 C53 C57 77(2) . . . . ?
O4 Ru2 C53 C57 -94(2) . . . . ?
C51 Ru2 C53 C57 -147(2) . . . . ?
C52 Ru2 C53 C57 -113(3) . . . . ?
C50 Ru2 C53 C57 178(2) . . . . ?
C54 Ru2 C53 C57 108(2) . . . . ?
C49 Ru2 C53 C57 141(2) . . . . ?
N5 Ru2 C53 C57 -14(2) . . . . ?
C52 C53 C54 C49 -3(3) . . . . ?
C57 C53 C54 C49 176.6(14) . . . . ?
Ru2 C53 C54 C49 -53.9(13) . . . . ?
C52 C53 C54 Ru2 51.3(16) . . . . ?
C57 C53 C54 Ru2 -129.5(14) . . . . ?
C50 C49 C54 C53 3(2) . . . . ?
C55 C49 C54 C53 179.3(16) . . . . ?
Ru2 C49 C54 C53 54.2(14) . . . . ?
C50 C49 C54 Ru2 -51.0(13) . . . . ?
C55 C49 C54 Ru2 125.1(15) . . . . ?
O3 Ru2 C54 C53 156.4(12) . . . . ?
O4 Ru2 C54 C53 -121(3) . . . . ?
C51 Ru2 C54 C53 -66.4(14) . . . . ?
C52 Ru2 C54 C53 -26.9(13) . . . . ?
C50 Ru2 C54 C53 -101.7(14) . . . . ?
C49 Ru2 C54 C53 -129.6(18) . . . . ?
N5 Ru2 C54 C53 60.3(13) . . . . ?
O3 Ru2 C54 C49 -74.0(10) . . . . ?
O4 Ru2 C54 C49 9(3) . . . . ?
C51 Ru2 C54 C49 63.2(12) . . . . ?
C52 Ru2 C54 C49 102.7(12) . . . . ?
C53 Ru2 C54 C49 129.6(18) . . . . ?
C50 Ru2 C54 C49 28.0(10) . . . . ?
N5 Ru2 C54 C49 -170.0(10) . . . . ?
O6 Ru3 C58 C63 27.2(16) . . . . ?
O5 Ru3 C58 C63 -166.6(9) . . . . ?
C61 Ru3 C58 C63 -62.8(12) . . . . ?
C62 Ru3 C58 C63 -26.1(11) . . . . ?
N1 Ru3 C58 C63 107.0(11) . . . . ?
C59 Ru3 C58 C63 -131.0(16) . . . . ?
C60 Ru3 C58 C63 -100.7(12) . . . . ?
O6 Ru3 C58 C59 158.1(9) . . . . ?
O5 Ru3 C58 C59 -35.6(13) . . . . ?
C61 Ru3 C58 C59 68.2(11) . . . . ?
C62 Ru3 C58 C59 104.9(11) . . . . ?
N1 Ru3 C58 C59 -122.0(10) . . . . ?
C63 Ru3 C58 C59 131.0(16) . . . . ?
C60 Ru3 C58 C59 30.3(10) . . . . ?
O6 Ru3 C58 C64 -100(2) . . . . ?
O5 Ru3 C58 C64 66(2) . . . . ?
C61 Ru3 C58 C64 170(2) . . . . ?
C62 Ru3 C58 C64 -153(2) . . . . ?
N1 Ru3 C58 C64 -20(2) . . . . ?
C59 Ru3 C58 C64 102(2) . . . . ?
C63 Ru3 C58 C64 -127(3) . . . . ?
C60 Ru3 C58 C64 132(2) . . . . ?
C63 C58 C59 C60 -2(2) . . . . ?
C64 C58 C59 C60 178.5(14) . . . . ?
Ru3 C58 C59 C60 -56.2(12) . . . . ?
C63 C58 C59 Ru3 54.6(13) . . . . ?
C64 C58 C59 Ru3 -125.3(12) . . . . ?
O6 Ru3 C59 C60 9(3) . . . . ?
O5 Ru3 C59 C60 -74.6(12) . . . . ?
C61 Ru3 C59 C60 27.9(12) . . . . ?
C62 Ru3 C59 C60 65.8(13) . . . . ?
N1 Ru3 C59 C60 -168.9(11) . . . . ?
C63 Ru3 C59 C60 100.6(13) . . . . ?
C58 Ru3 C59 C60 129.5(17) . . . . ?
O6 Ru3 C59 C58 -120(2) . . . . ?
O5 Ru3 C59 C58 155.9(9) . . . . ?
C61 Ru3 C59 C58 -101.6(11) . . . . ?
C62 Ru3 C59 C58 -63.7(11) . . . . ?
N1 Ru3 C59 C58 61.6(11) . . . . ?
C63 Ru3 C59 C58 -28.9(10) . . . . ?
C60 Ru3 C59 C58 -129.5(17) . . . . ?
C58 C59 C60 C61 7(2) . . . . ?
Ru3 C59 C60 C61 -48.8(13) . . . . ?
C58 C59 C60 C65 176.5(13) . . . . ?
Ru3 C59 C60 C65 120.5(13) . . . . ?
C58 C59 C60 Ru3 56.0(12) . . . . ?
O6 Ru3 C60 C59 -177.1(10) . . . . ?
O5 Ru3 C60 C59 110.1(12) . . . . ?
C61 Ru3 C60 C59 -135.5(18) . . . . ?
C62 Ru3 C60 C59 -103.6(13) . . . . ?
N1 Ru3 C60 C59 17.6(17) . . . . ?
C63 Ru3 C60 C59 -67.6(12) . . . . ?
C58 Ru3 C60 C59 -31.3(11) . . . . ?
O6 Ru3 C60 C61 -41.6(14) . . . . ?
O5 Ru3 C60 C61 -114.4(11) . . . . ?
C62 Ru3 C60 C61 31.9(11) . . . . ?
N1 Ru3 C60 C61 153.1(11) . . . . ?
C59 Ru3 C60 C61 135.5(18) . . . . ?
C63 Ru3 C60 C61 67.9(11) . . . . ?
C58 Ru3 C60 C61 104.2(12) . . . . ?
O6 Ru3 C60 C65 76(2) . . . . ?
O5 Ru3 C60 C65 2.8(18) . . . . ?
C61 Ru3 C60 C65 117(2) . . . . ?
C62 Ru3 C60 C65 149(2) . . . . ?
N1 Ru3 C60 C65 -89.8(19) . . . . ?
C59 Ru3 C60 C65 -107(2) . . . . ?
C63 Ru3 C60 C65 -175(2) . . . . ?
C58 Ru3 C60 C65 -139(2) . . . . ?
C59 C60 C61 C62 -8(2) . . . . ?
C65 C60 C61 C62 -176.6(15) . . . . ?
Ru3 C60 C61 C62 -58.7(13) . . . . ?
C59 C60 C61 Ru3 50.2(14) . . . . ?
C65 C60 C61 Ru3 -117.9(16) . . . . ?
O6 Ru3 C61 C62 -83.8(11) . . . . ?
O5 Ru3 C61 C62 -161.2(10) . . . . ?
N1 Ru3 C61 C62 24(3) . . . . ?
C59 Ru3 C61 C62 100.6(12) . . . . ?
C63 Ru3 C61 C62 27.7(11) . . . . ?
C60 Ru3 C61 C62 127.4(17) . . . . ?
C58 Ru3 C61 C62 62.5(12) . . . . ?
O6 Ru3 C61 C60 148.8(10) . . . . ?
O5 Ru3 C61 C60 71.4(11) . . . . ?
C62 Ru3 C61 C60 -127.4(17) . . . . ?
N1 Ru3 C61 C60 -103(2) . . . . ?
C59 Ru3 C61 C60 -26.8(11) . . . . ?
C63 Ru3 C61 C60 -99.6(12) . . . . ?
C58 Ru3 C61 C60 -64.9(11) . . . . ?
C60 C61 C62 C63 4(2) . . . . ?
Ru3 C61 C62 C63 -55.4(14) . . . . ?
C60 C61 C62 C66 178.0(13) . . . . ?
Ru3 C61 C62 C66 118.7(13) . . . . ?
C60 C61 C62 Ru3 59.3(13) . . . . ?
O6 Ru3 C62 C63 -127.5(12) . . . . ?
O5 Ru3 C62 C63 162.5(10) . . . . ?
C61 Ru3 C62 C63 132.9(18) . . . . ?
N1 Ru3 C62 C63 -38.6(14) . . . . ?
C59 Ru3 C62 C63 63.9(12) . . . . ?
C60 Ru3 C62 C63 100.4(13) . . . . ?
C58 Ru3 C62 C63 26.4(11) . . . . ?
O6 Ru3 C62 C61 99.6(11) . . . . ?
O5 Ru3 C62 C61 29.6(16) . . . . ?
N1 Ru3 C62 C61 -171.5(10) . . . . ?
C59 Ru3 C62 C61 -69.0(12) . . . . ?
C63 Ru3 C62 C61 -132.9(18) . . . . ?
C60 Ru3 C62 C61 -32.5(11) . . . . ?
C58 Ru3 C62 C61 -106.6(13) . . . . ?
O6 Ru3 C62 C66 -9.3(18) . . . . ?
O5 Ru3 C62 C66 -79(2) . . . . ?
C61 Ru3 C62 C66 -109(2) . . . . ?
N1 Ru3 C62 C66 79.6(19) . . . . ?
C59 Ru3 C62 C66 -177.9(19) . . . . ?
C63 Ru3 C62 C66 118(2) . . . . ?
C60 Ru3 C62 C66 -141(2) . . . . ?
C58 Ru3 C62 C66 145(2) . . . . ?
C61 C62 C63 C58 2(3) . . . . ?
C66 C62 C63 C58 -171.9(14) . . . . ?
Ru3 C62 C63 C58 -51.8(15) . . . . ?
C61 C62 C63 Ru3 53.6(14) . . . . ?
C66 C62 C63 Ru3 -120.1(14) . . . . ?
C59 C58 C63 C62 -3(2) . . . . ?
C64 C58 C63 C62 176.9(15) . . . . ?
Ru3 C58 C63 C62 51.0(15) . . . . ?
C59 C58 C63 Ru3 -54.0(12) . . . . ?
C64 C58 C63 Ru3 125.9(17) . . . . ?
O6 Ru3 C63 C62 59.3(13) . . . . ?
O5 Ru3 C63 C62 -81(3) . . . . ?
C61 Ru3 C63 C62 -29.4(12) . . . . ?
N1 Ru3 C63 C62 149.7(12) . . . . ?
C59 Ru3 C63 C62 -105.8(13) . . . . ?
C60 Ru3 C63 C62 -68.5(13) . . . . ?
C58 Ru3 C63 C62 -136.5(18) . . . . ?
O6 Ru3 C63 C58 -164.2(10) . . . . ?
O5 Ru3 C63 C58 56(3) . . . . ?
C61 Ru3 C63 C58 107.1(13) . . . . ?
C62 Ru3 C63 C58 136.5(18) . . . . ?
N1 Ru3 C63 C58 -73.9(11) . . . . ?
C59 Ru3 C63 C58 30.7(10) . . . . ?
C60 Ru3 C63 C58 68.0(12) . . . . ?
